data_1560500
loop_
_publ_author_name
'Abid, Seifallah'
'Gisbert, Yohan'
'Kojima, Mitsuru'
'Saffon-Merceron, Nathalie'
'Cuny, J\'er\^ome'
'Kammerer, Claire'
'Rapenne, Gw\'ena\"el'

_publ_section_title
;
 Desymmetrised pentaporphyrinic gears mounted on metallo-organic anchors
;
_journal_issue 13
_journal_name_full 'Chemical Science'
_journal_page_first 4709
_journal_page_last 4721
_journal_paper_doi 10.1039/D0SC06379G
_journal_volume 12
_journal_year 2021
_chemical_formula_sum 'C127 H101 B Br4 N12 Ni Ru S3'
_chemical_formula_weight 2381.60
_space_group_crystal_system triclinic
_space_group_IT_number 2
_space_group_name_Hall '-P 1'
_space_group_name_H-M_alt 'P -1'
_atom_sites_solution_hydrogens mixed
_atom_sites_solution_primary 'dual space'
_atom_sites_solution_secondary difmap
_audit_creation_method SHELXL-2018/3
_audit_update_record
;
2021-01-22 deposited with the CCDC.	2021-02-15 downloaded from the CCDC.
;
_cell_angle_alpha 75.720(3)
_cell_angle_beta 89.677(3)
_cell_angle_gamma 66.509(3)
_cell_formula_units_Z 2
_cell_length_a 16.1291(6)
_cell_length_b 19.1492(7)
_cell_length_c 24.8626(10)
_cell_measurement_reflns_used 9902
_cell_measurement_temperature 193(2)
_cell_measurement_theta_max 58.73
_cell_measurement_theta_min 3.00
_cell_volume 6787.8(5)
_computing_cell_refinement 'Bruker SAINT'
_computing_data_collection 'Bruker APEX3'
_computing_data_reduction 'Bruker SAINT'
_computing_molecular_graphics 'Bruker SHELXTL'
_computing_publication_material 'Bruker SHELXTL'
_computing_structure_refinement 'SHELXL-2018/3 (Sheldrick, 2018)'
_computing_structure_solution 'SHELXT (Sheldrick 2015)'
_diffrn_ambient_temperature 193(2)
_diffrn_measured_fraction_theta_full 0.992
_diffrn_measured_fraction_theta_max 0.992
_diffrn_measurement_device_type 'Bruker D8-Venture Photon III detector'
_diffrn_measurement_method '\f and \w scans'
_diffrn_radiation_type CuK\a
_diffrn_radiation_wavelength 1.54178
_diffrn_reflns_av_R_equivalents 0.1281
_diffrn_reflns_av_unetI/netI 0.0757
_diffrn_reflns_Laue_measured_fraction_full 0.992
_diffrn_reflns_Laue_measured_fraction_max 0.992
_diffrn_reflns_limit_h_max 19
_diffrn_reflns_limit_h_min -18
_diffrn_reflns_limit_k_max 22
_diffrn_reflns_limit_k_min -22
_diffrn_reflns_limit_l_max 29
_diffrn_reflns_limit_l_min -29
_diffrn_reflns_number 125825
_diffrn_reflns_point_group_measured_fraction_full 0.992
_diffrn_reflns_point_group_measured_fraction_max 0.992
_diffrn_reflns_theta_full 65.541
_diffrn_reflns_theta_max 65.541
_diffrn_reflns_theta_min 2.610
_diffrn_source 'Incoatec microfocus sealed tube'
_exptl_absorpt_coefficient_mu 3.240
_exptl_absorpt_correction_T_max 0.7516
_exptl_absorpt_correction_T_min 0.5902
_exptl_absorpt_correction_type multi-scan
_exptl_absorpt_process_details 'SADABS (Bruker-AXS)'
_exptl_crystal_colour orange
_exptl_crystal_density_diffrn 1.165
_exptl_crystal_description plate
_exptl_crystal_F_000 2424
_exptl_crystal_size_max 0.200
_exptl_crystal_size_mid 0.080
_exptl_crystal_size_min 0.050
_refine_diff_density_max 0.990
_refine_diff_density_min -0.673
_refine_diff_density_rms 0.072
_refine_ls_extinction_coef 0.00054(4)
_refine_ls_extinction_expression Fc^*^=kFc[1+0.001xFc^2^\l^3^/sin(2\q)]^-1/4^
_refine_ls_extinction_method 'SHELXL-2018/3 (Sheldrick 2018)'
_refine_ls_goodness_of_fit_ref 0.976
_refine_ls_hydrogen_treatment mixed
_refine_ls_matrix_type full
_refine_ls_number_parameters 1511
_refine_ls_number_reflns 23204
_refine_ls_number_restraints 757
_refine_ls_restrained_S_all 0.981
_refine_ls_R_factor_all 0.1019
_refine_ls_R_factor_gt 0.0587
_refine_ls_shift/su_max 0.001
_refine_ls_shift/su_mean 0.000
_refine_ls_structure_factor_coef Fsqd
_refine_ls_weighting_details 'w=1/[\s^2^(Fo^2^)+(0.0914P)^2^] where P=(Fo^2^+2Fc^2^)/3'
_refine_ls_weighting_scheme calc
_refine_ls_wR_factor_gt 0.1477
_refine_ls_wR_factor_ref 0.1733
_reflns_Friedel_coverage 0.000
_reflns_number_gt 14105
_reflns_number_total 23204
_reflns_threshold_expression 'I > 2\s(I)'
_cod_data_source_file d0sc06379g3.cif
_cod_data_source_block 13
_cod_depositor_comments 'Adding full bibliography for 1560499--1560500.cif.'
_cod_database_code 1560500
_shelx_shelxl_version_number 2018/3
_shelx_space_group_comment
; 
The symmetry employed for this shelxl refinement is uniquely defined 
by the following loop, which should always be used as a source of 
symmetry information in preference to the above space-group names. 
They are only intended as comments. 
;
_shelx_estimated_absorpt_t_min 0.563
_shelx_estimated_absorpt_t_max 0.855
_exptl_absorpt_special_details
;
SADABS-2016/2 Krause, L., Herbst-Irmer, R., Sheldrick G.M. & Stalke D.,
 J. Appl. Cryst. 48 (2015) 3-10
;

loop_
_space_group_symop_operation_xyz
'x, y, z'
'-x, -y, -z'

loop_
_atom_site_label
_atom_site_type_symbol
_atom_site_fract_x
_atom_site_fract_y
_atom_site_fract_z
_atom_site_U_iso_or_equiv
_atom_site_adp_type
_atom_site_occupancy
_atom_site_site_symmetry_order
_atom_site_calc_flag
_atom_site_refinement_flags_posn
_atom_site_refinement_flags_adp
_atom_site_refinement_flags_occupancy
_atom_site_disorder_assembly
_atom_site_disorder_group
Ru1 Ru 0.66755(3) 0.66478(2) 0.82350(2) 0.04303(12) Uani 1 1 d . . . . .
Ni1 Ni 0.69852(5) -0.10559(4) 0.55810(3) 0.03868(19) Uani 1 1 d . . . . .
Br1 Br 0.15237(5) 0.81157(5) 0.71413(4) 0.1002(3) Uani 1 1 d . . . . .
Br2 Br 0.36134(9) 1.11795(5) 0.77221(6) 0.1587(5) Uani 1 1 d . . . . .
Br3 Br 0.93360(6) 0.92398(5) 0.77722(3) 0.0900(3) Uani 1 1 d . . . . .
Br4 Br 1.04736(6) 0.51417(5) 0.62177(4) 0.1083(3) Uani 1 1 d . . . . .
B1 B 0.7206(4) 0.5589(4) 0.9530(2) 0.0514(15) Uani 1 1 d . . . . .
H1 H 0.741(3) 0.522(3) 1.001(2) 0.061(15) Uiso 1 1 d . . . . .
N1 N 0.6246(3) 0.5770(2) 0.86804(15) 0.0487(10) Uani 1 1 d . . . . .
N2 N 0.6548(3) 0.5379(2) 0.92372(16) 0.0486(10) Uani 1 1 d . . . . .
N3 N 0.7968(3) 0.5944(2) 0.86922(16) 0.0502(10) Uani 1 1 d . . . . .
N4 N 0.8056(3) 0.5446(2) 0.92158(15) 0.0468(10) Uani 1 1 d . . . . .
N5 N 0.6474(3) 0.7028(2) 0.89854(16) 0.0527(11) Uani 1 1 d . . . . .
N6 N 0.6747(3) 0.6477(2) 0.94974(16) 0.0502(10) Uani 1 1 d . . . . .
N7 N 0.6013(3) -0.0209(2) 0.57930(15) 0.0399(9) Uani 1 1 d . . . . .
N8 N 0.6149(3) -0.1519(2) 0.54830(14) 0.0390(9) Uani 1 1 d . . . . .
N9 N 0.7925(3) -0.1830(2) 0.52922(16) 0.0434(9) Uani 1 1 d . . . . .
N10 N 0.7854(3) -0.0647(2) 0.57468(15) 0.0411(9) Uani 1 1 d . . . . .
N11 N 0.0287(4) 0.0498(4) 0.6261(2) 0.0866(17) Uani 1 1 d . . . . .
N12 N 1.3913(4) -0.3179(3) 0.5674(2) 0.0816(16) Uani 1 1 d . . . . .
C1 C 0.5623(3) 0.7239(2) 0.75423(17) 0.0400(11) Uani 1 1 d . . . . .
C2 C 0.5989(3) 0.7782(3) 0.76311(18) 0.0427(11) Uani 1 1 d . . . . .
C3 C 0.6949(4) 0.7463(3) 0.75634(19) 0.0468(12) Uani 1 1 d . . . . .
C4 C 0.7156(3) 0.6733(3) 0.74149(18) 0.0418(11) Uani 1 1 d . . . . .
C5 C 0.6361(3) 0.6588(3) 0.74065(18) 0.0424(11) Uani 1 1 d . . . . .
C6 C 0.4637(3) 0.7409(3) 0.74587(19) 0.0429(11) Uani 1 1 d . . . . .
C7 C 0.4130(4) 0.7293(3) 0.7901(2) 0.0624(15) Uani 1 1 d . . . . .
H7 H 0.441804 0.707763 0.827256 0.075 Uiso 1 1 calc R U . . .
C8 C 0.3212(4) 0.7488(4) 0.7804(3) 0.0735(17) Uani 1 1 d . . . . .
H8 H 0.287126 0.739970 0.810664 0.088 Uiso 1 1 calc R U . . .
C9 C 0.2792(4) 0.7812(3) 0.7265(3) 0.0625(15) Uani 1 1 d . . . . .
C10 C 0.3275(4) 0.7933(3) 0.6825(2) 0.0568(14) Uani 1 1 d . . . . .
H10 H 0.298713 0.815077 0.645333 0.068 Uiso 1 1 calc R U . . .
C11 C 0.4191(4) 0.7731(3) 0.6933(2) 0.0505(12) Uani 1 1 d . . . . .
H11 H 0.452650 0.782023 0.662768 0.061 Uiso 1 1 calc R U . . .
C12 C 0.5432(4) 0.8584(3) 0.76849(19) 0.0479(12) Uani 1 1 d . . . . .
C13 C 0.5605(4) 0.9225(3) 0.7386(2) 0.0588(14) Uani 1 1 d . . . . .
H13 H 0.610681 0.912867 0.717015 0.071 Uiso 1 1 calc R U . . .
C14 C 0.5074(5) 0.9991(3) 0.7396(3) 0.0718(18) Uani 1 1 d . . . . .
H14 H 0.520948 1.041333 0.718830 0.086 Uiso 1 1 calc R U . . .
C15 C 0.4351(6) 1.0137(4) 0.7705(3) 0.085(2) Uani 1 1 d . . . . .
C16 C 0.4146(5) 0.9532(4) 0.7996(3) 0.087(2) Uani 1 1 d . . . . .
H16 H 0.363159 0.964124 0.820191 0.104 Uiso 1 1 calc R U . . .
C17 C 0.4690(4) 0.8751(3) 0.7994(2) 0.0662(16) Uani 1 1 d . . . . .
H17 H 0.455039 0.833261 0.820493 0.079 Uiso 1 1 calc R U . . .
C18 C 0.7565(4) 0.7858(3) 0.7617(2) 0.0482(12) Uani 1 1 d . . . . .
C19 C 0.7813(4) 0.7913(3) 0.8134(2) 0.0568(14) Uani 1 1 d . . . . .
H19 H 0.762260 0.766323 0.845984 0.068 Uiso 1 1 calc R U . . .
C20 C 0.8337(4) 0.8328(3) 0.8181(2) 0.0642(15) Uani 1 1 d . . . . .
H20 H 0.848786 0.837460 0.853499 0.077 Uiso 1 1 calc R U . . .
C21 C 0.8629(4) 0.8666(3) 0.7716(2) 0.0609(15) Uani 1 1 d . . . . .
C22 C 0.8422(4) 0.8603(4) 0.7198(2) 0.0711(17) Uani 1 1 d . . . . .
H22 H 0.863963 0.883500 0.687769 0.085 Uiso 1 1 calc R U . . .
C23 C 0.7890(4) 0.8197(3) 0.7150(2) 0.0646(16) Uani 1 1 d . . . . .
H23 H 0.774753 0.815093 0.679413 0.078 Uiso 1 1 calc R U . . .
C24 C 0.7990(3) 0.6306(3) 0.71562(19) 0.0456(11) Uani 1 1 d . . . . .
C25 C 0.8616(4) 0.5527(3) 0.7385(2) 0.0599(14) Uani 1 1 d . . . . .
H25 H 0.854349 0.523590 0.773735 0.072 Uiso 1 1 calc R U . . .
C26 C 0.9341(4) 0.5180(3) 0.7101(2) 0.0698(17) Uani 1 1 d . . . . .
H26 H 0.976026 0.464877 0.725776 0.084 Uiso 1 1 calc R U . . .
C27 C 0.9458(4) 0.5593(4) 0.6601(2) 0.0657(15) Uani 1 1 d . . . . .
C28 C 0.8840(4) 0.6354(3) 0.6356(2) 0.0646(15) Uani 1 1 d . . . . .
H28 H 0.891706 0.663666 0.600144 0.077 Uiso 1 1 calc R U . . .
C29 C 0.8106(4) 0.6700(3) 0.6636(2) 0.0554(13) Uani 1 1 d . . . . .
H29 H 0.767126 0.722039 0.646620 0.067 Uiso 1 1 calc R U . . .
C30 C 0.6325(3) 0.5899(3) 0.72422(18) 0.0414(11) Uani 1 1 d . . . . .
C31 C 0.5808(4) 0.5998(3) 0.6776(2) 0.0542(13) Uani 1 1 d . . . . .
H31 H 0.544690 0.651771 0.655455 0.065 Uiso 1 1 calc R U . . .
C32 C 0.5798(4) 0.5354(3) 0.6615(2) 0.0621(15) Uani 1 1 d . . . . .
H32 H 0.542789 0.543603 0.629025 0.075 Uiso 1 1 calc R U . . .
C33 C 0.6329(4) 0.4591(3) 0.6932(2) 0.0520(13) Uani 1 1 d . . . . .
C34 C 0.6847(4) 0.4493(3) 0.7409(2) 0.0553(13) Uani 1 1 d . . . . .
H34 H 0.721242 0.397637 0.763195 0.066 Uiso 1 1 calc R U . . .
C35 C 0.6837(4) 0.5136(3) 0.7563(2) 0.0531(13) Uani 1 1 d . . . . .
H35 H 0.718727 0.505738 0.789543 0.064 Uiso 1 1 calc R U . . .
C36 C 0.6370(4) 0.3907(3) 0.6764(2) 0.0647(15) Uani 1 1 d . . . . .
C37 C 0.6467(4) 0.3327(3) 0.6627(2) 0.0619(15) Uani 1 1 d . . . . .
C38 C 0.6571(4) 0.2634(3) 0.6463(2) 0.0569(14) Uani 1 1 d . . . . .
C39 C 0.6332(4) 0.2691(3) 0.5910(2) 0.0595(14) Uani 1 1 d . . . . .
H39 H 0.611322 0.318860 0.564011 0.071 Uiso 1 1 calc R U . . .
C40 C 0.6413(4) 0.2021(3) 0.5756(2) 0.0538(13) Uani 1 1 d . . . . .
H40 H 0.623326 0.206232 0.538206 0.065 Uiso 1 1 calc R U . . .
C41 C 0.6758(3) 0.1284(3) 0.6148(2) 0.0467(12) Uani 1 1 d . . . . .
C42 C 0.6995(4) 0.1238(3) 0.6686(2) 0.0613(15) Uani 1 1 d . . . . .
H42 H 0.722813 0.073929 0.695471 0.074 Uiso 1 1 calc R U . . .
C43 C 0.6902(4) 0.1911(3) 0.6846(2) 0.0654(16) Uani 1 1 d . . . . .
H43 H 0.706791 0.186804 0.722248 0.079 Uiso 1 1 calc R U . . .
C44 C 0.6827(3) 0.0567(3) 0.59739(19) 0.0445(11) Uani 1 1 d . . . . .
C45 C 0.6050(3) 0.0462(2) 0.58969(18) 0.0412(11) Uani 1 1 d . . . . .
C46 C 0.5165(3) 0.1008(3) 0.5945(2) 0.0457(12) Uani 1 1 d . . . . .
H46 H 0.501076 0.151741 0.599851 0.055 Uiso 1 1 calc R U . . .
C47 C 0.4586(3) 0.0677(3) 0.5902(2) 0.0467(12) Uani 1 1 d . . . . .
H47 H 0.394794 0.090646 0.592070 0.056 Uiso 1 1 calc R U . . .
C48 C 0.5114(3) -0.0094(3) 0.58206(18) 0.0411(11) Uani 1 1 d . . . . .
C49 C 0.4758(3) -0.0632(3) 0.57846(18) 0.0409(11) Uani 1 1 d . . . . .
C50 C 0.5270(3) -0.1313(3) 0.56291(18) 0.0394(10) Uani 1 1 d . . . . .
C51 C 0.4947(3) -0.1886(3) 0.55626(18) 0.0442(11) Uani 1 1 d . . . . .
H51 H 0.437667 -0.189092 0.565503 0.053 Uiso 1 1 calc R U . . .
C52 C 0.5588(3) -0.2418(3) 0.53469(19) 0.0445(11) Uani 1 1 d . . . . .
H52 H 0.555406 -0.285833 0.525355 0.053 Uiso 1 1 calc R U . . .
C53 C 0.6325(3) -0.2186(3) 0.52875(18) 0.0406(11) Uani 1 1 d . . . . .
C54 C 0.7100(3) -0.2559(3) 0.50494(19) 0.0440(11) Uani 1 1 d . . . . .
C55 C 0.7833(3) -0.2361(3) 0.5032(2) 0.0461(11) Uani 1 1 d . . . . .
C56 C 0.8663(4) -0.2774(3) 0.4821(2) 0.0535(13) Uani 1 1 d . . . . .
H56 H 0.875926 -0.314836 0.461244 0.064 Uiso 1 1 calc R U . . .
C57 C 0.9280(4) -0.2534(3) 0.4974(2) 0.0545(13) Uani 1 1 d . . . . .
H57 H 0.989688 -0.270928 0.489713 0.065 Uiso 1 1 calc R U . . .
C58 C 0.8831(3) -0.1964(3) 0.5274(2) 0.0479(12) Uani 1 1 d . . . . .
C59 C 0.9273(3) -0.1609(3) 0.55209(19) 0.0440(11) Uani 1 1 d . . . . .
C60 C 0.8793(3) -0.0981(3) 0.57363(19) 0.0433(11) Uani 1 1 d . . . . .
C61 C 0.9196(4) -0.0523(3) 0.5923(2) 0.0486(12) Uani 1 1 d . . . . .
H61 H 0.982674 -0.064019 0.596417 0.058 Uiso 1 1 calc R U . . .
C62 C 0.8516(3) 0.0103(3) 0.6027(2) 0.0487(12) Uani 1 1 d . . . . .
H62 H 0.857297 0.051771 0.614623 0.058 Uiso 1 1 calc R U . . .
C63 C 0.7685(3) 0.0023(3) 0.59231(19) 0.0416(11) Uani 1 1 d . . . . .
C64 C 0.3802(3) -0.0450(3) 0.59037(19) 0.0427(11) Uani 1 1 d . . . . .
C65 C 0.3519(4) -0.0275(3) 0.6408(2) 0.0488(12) Uani 1 1 d . . . . .
H65 H 0.395452 -0.031769 0.668376 0.059 Uiso 1 1 calc R U . . .
C66 C 0.2617(4) -0.0043(3) 0.6512(2) 0.0564(13) Uani 1 1 d . . . . .
H66 H 0.243646 0.007800 0.685359 0.068 Uiso 1 1 calc R U . . .
C67 C 0.1979(4) 0.0012(3) 0.6115(2) 0.0541(13) Uani 1 1 d . . . . .
C68 C 0.2248(3) -0.0183(3) 0.5620(2) 0.0497(12) Uani 1 1 d . . . . .
H68 H 0.181421 -0.016148 0.535256 0.060 Uiso 1 1 calc R U . . .
C69 C 0.3154(3) -0.0410(3) 0.5520(2) 0.0469(12) Uani 1 1 d . . . . .
H69 H 0.333362 -0.054017 0.518017 0.056 Uiso 1 1 calc R U . . .
C70 C 0.1031(4) 0.0281(4) 0.6203(3) 0.0656(15) Uani 1 1 d . . . . .
C71 C 0.7169(3) -0.3234(3) 0.4825(2) 0.0499(12) Uani 1 1 d . . . . .
C72 C 0.6882(4) -0.3136(3) 0.4278(2) 0.0622(15) Uani 1 1 d . . . . .
H72 H 0.662498 -0.261860 0.403254 0.075 Uiso 1 1 calc R U . . .
C73 C 0.6959(4) -0.3775(4) 0.4079(3) 0.0690(16) Uani 1 1 d D . . . .
C77 C 0.6674(7) -0.3646(7) 0.3460(4) 0.091(3) Uani 0.696(12) 1 d D U P A 1
C78 C 0.7276(7) -0.3336(7) 0.3079(4) 0.088(3) Uani 0.696(12) 1 d D U P A 1
H78A H 0.717833 -0.280890 0.311081 0.132 Uiso 0.696(12) 1 calc R U P A 1
H78B H 0.711671 -0.330462 0.269171 0.132 Uiso 0.696(12) 1 calc R U P A 1
H78C H 0.791591 -0.369542 0.319246 0.132 Uiso 0.696(12) 1 calc R U P A 1
C79 C 0.5694(7) -0.3037(8) 0.3314(6) 0.107(4) Uani 0.696(12) 1 d D U P A 1
H79A H 0.529252 -0.324933 0.352414 0.160 Uiso 0.696(12) 1 calc R U P A 1
H79B H 0.552347 -0.291435 0.291317 0.160 Uiso 0.696(12) 1 calc R U P A 1
H79C H 0.563621 -0.255400 0.341043 0.160 Uiso 0.696(12) 1 calc R U P A 1
C80 C 0.6761(10) -0.4427(7) 0.3349(4) 0.105(3) Uani 0.696(12) 1 d D U P A 1
H80A H 0.740285 -0.479489 0.340244 0.158 Uiso 0.696(12) 1 calc R U P A 1
H80B H 0.651267 -0.432401 0.296454 0.158 Uiso 0.696(12) 1 calc R U P A 1
H80C H 0.642199 -0.465869 0.360845 0.158 Uiso 0.696(12) 1 calc R U P A 1
C77' C 0.6500(13) -0.3604(12) 0.3485(7) 0.094(4) Uani 0.304(12) 1 d D U P A 2
C78' C 0.5830(18) -0.2739(12) 0.3243(12) 0.097(6) Uani 0.304(12) 1 d D U P A 2
H78D H 0.536492 -0.258803 0.349847 0.145 Uiso 0.304(12) 1 calc R U P A 2
H78E H 0.553796 -0.267949 0.288013 0.145 Uiso 0.304(12) 1 calc R U P A 2
H78F H 0.615842 -0.239749 0.319651 0.145 Uiso 0.304(12) 1 calc R U P A 2
C79' C 0.7272(17) -0.3826(19) 0.3105(9) 0.113(6) Uani 0.304(12) 1 d D U P A 2
H79D H 0.781319 -0.381100 0.326948 0.170 Uiso 0.304(12) 1 calc R U P A 2
H79E H 0.707636 -0.344874 0.273573 0.170 Uiso 0.304(12) 1 calc R U P A 2
H79F H 0.741467 -0.435944 0.306993 0.170 Uiso 0.304(12) 1 calc R U P A 2
C80' C 0.5990(19) -0.4129(15) 0.3468(10) 0.104(5) Uani 0.304(12) 1 d D U P A 2
H80D H 0.621633 -0.459124 0.379266 0.156 Uiso 0.304(12) 1 calc R U P A 2
H80E H 0.609035 -0.430402 0.312534 0.156 Uiso 0.304(12) 1 calc R U P A 2
H80F H 0.533799 -0.382704 0.347541 0.156 Uiso 0.304(12) 1 calc R U P A 2
C74 C 0.7342(4) -0.4511(4) 0.4452(3) 0.0677(16) Uani 1 1 d . . . . .
H74 H 0.740599 -0.495467 0.432143 0.081 Uiso 1 1 calc R U . . .
C75 C 0.7640(4) -0.4646(3) 0.5002(3) 0.0678(16) Uani 1 1 d D . . . .
C81 C 0.8213(8) -0.5492(6) 0.5385(5) 0.087(3) Uani 0.585(9) 1 d D U P B 1
C82 C 0.9243(7) -0.5684(6) 0.5434(5) 0.083(3) Uani 0.585(9) 1 d D U P B 1
H82A H 0.948665 -0.577285 0.508291 0.125 Uiso 0.585(9) 1 calc R U P B 1
H82B H 0.955890 -0.616111 0.573888 0.125 Uiso 0.585(9) 1 calc R U P B 1
H82C H 0.933474 -0.524056 0.551040 0.125 Uiso 0.585(9) 1 calc R U P B 1
C83 C 0.7876(13) -0.5545(11) 0.5967(6) 0.115(5) Uani 0.585(9) 1 d D U P B 1
H83A H 0.824171 -0.606676 0.621675 0.173 Uiso 0.585(9) 1 calc R U P B 1
H83B H 0.723719 -0.546458 0.593944 0.173 Uiso 0.585(9) 1 calc R U P B 1
H83C H 0.793494 -0.513627 0.611626 0.173 Uiso 0.585(9) 1 calc R U P B 1
C84 C 0.8126(10) -0.6123(6) 0.5126(6) 0.109(4) Uani 0.585(9) 1 d D U P B 1
H84A H 0.872415 -0.645637 0.503900 0.163 Uiso 0.585(9) 1 calc R U P B 1
H84B H 0.770701 -0.585920 0.478314 0.163 Uiso 0.585(9) 1 calc R U P B 1
H84C H 0.789087 -0.645170 0.539277 0.163 Uiso 0.585(9) 1 calc R U P B 1
C81' C 0.7898(10) -0.5469(8) 0.5443(6) 0.089(4) Uani 0.415(9) 1 d D U P B 2
C82' C 0.8808(12) -0.5997(9) 0.5261(8) 0.108(5) Uani 0.415(9) 1 d D U P B 2
H82D H 0.918393 -0.569848 0.516239 0.162 Uiso 0.415(9) 1 calc R U P B 2
H82E H 0.868156 -0.615829 0.493753 0.162 Uiso 0.415(9) 1 calc R U P B 2
H82F H 0.913139 -0.646666 0.557000 0.162 Uiso 0.415(9) 1 calc R U P B 2
C83' C 0.8139(17) -0.5431(13) 0.6033(6) 0.089(4) Uani 0.415(9) 1 d D U P B 2
H83D H 0.854630 -0.516024 0.601142 0.133 Uiso 0.415(9) 1 calc R U P B 2
H83E H 0.844126 -0.596791 0.627734 0.133 Uiso 0.415(9) 1 calc R U P B 2
H83F H 0.758128 -0.513984 0.618424 0.133 Uiso 0.415(9) 1 calc R U P B 2
C84' C 0.7138(12) -0.5761(9) 0.5406(7) 0.104(4) Uani 0.415(9) 1 d D U P B 2
H84D H 0.729618 -0.626745 0.568579 0.156 Uiso 0.415(9) 1 calc R U P B 2
H84E H 0.707530 -0.582950 0.503303 0.156 Uiso 0.415(9) 1 calc R U P B 2
H84F H 0.656252 -0.537178 0.547719 0.156 Uiso 0.415(9) 1 calc R U P B 2
C76 C 0.7547(4) -0.3986(3) 0.5178(2) 0.0623(15) Uani 1 1 d . . . . .
H76 H 0.775064 -0.405568 0.555300 0.075 Uiso 1 1 calc R U . . .
C85 C 1.0281(3) -0.1928(3) 0.5549(2) 0.0461(11) Uani 1 1 d . . . . .
C86 C 1.0794(4) -0.2589(3) 0.5966(3) 0.0703(17) Uani 1 1 d . . . . .
H86 H 1.049538 -0.282524 0.623364 0.084 Uiso 1 1 calc R U . . .
C87 C 1.1728(4) -0.2918(4) 0.6007(3) 0.0745(18) Uani 1 1 d . . . . .
H87 H 1.206729 -0.337737 0.629683 0.089 Uiso 1 1 calc R U . . .
C88 C 1.2172(4) -0.2573(3) 0.5620(2) 0.0538(13) Uani 1 1 d . . . . .
C89 C 1.1659(4) -0.1903(4) 0.5207(3) 0.0729(18) Uani 1 1 d . . . . .
H89 H 1.195297 -0.165380 0.494338 0.088 Uiso 1 1 calc R U . . .
C90 C 1.0728(4) -0.1593(4) 0.5173(3) 0.0706(17) Uani 1 1 d . . . . .
H90 H 1.038614 -0.113623 0.488116 0.085 Uiso 1 1 calc R U . . .
C91 C 1.3146(4) -0.2919(3) 0.5650(3) 0.0621(15) Uani 1 1 d . . . . .
C92 C 0.5668(4) 0.5503(3) 0.8523(2) 0.0523(13) Uani 1 1 d . . . . .
H92 H 0.536229 0.567470 0.815829 0.063 Uiso 1 1 calc R U . . .
C93 C 0.5567(4) 0.4934(3) 0.8966(2) 0.0547(13) Uani 1 1 d . . . . .
C94 C 0.5072(4) 0.4463(3) 0.9042(2) 0.0615(15) Uani 1 1 d . . . . .
H94 H 0.468174 0.449348 0.874408 0.074 Uiso 1 1 calc R U . . .
C95 C 0.5173(4) 0.3958(3) 0.9560(3) 0.0662(16) Uani 1 1 d . . . . .
H95 H 0.484381 0.363480 0.961622 0.079 Uiso 1 1 calc R U . . .
C96 C 0.5739(4) 0.3899(3) 1.0009(2) 0.0599(15) Uani 1 1 d D . . . .
C99 C 0.5794(5) 0.3345(3) 1.0564(3) 0.0799(16) Uani 0.496(5) 1 d D U P C 1
H99A H 0.517899 0.351364 1.069067 0.096 Uiso 0.496(5) 1 calc R U P C 1
H99B H 0.619084 0.340921 1.083290 0.096 Uiso 0.496(5) 1 calc R U P C 1
S1 S 0.6208(4) 0.2309(2) 1.06011(19) 0.1058(16) Uani 0.496(5) 1 d D U P C 1
C100 C 0.7316(8) 0.2134(11) 1.0350(7) 0.136(4) Uani 0.496(5) 1 d D U P C 1
H10C H 0.753995 0.165124 1.021636 0.163 Uiso 0.496(5) 1 calc R U P C 1
H10D H 0.727270 0.258601 1.003642 0.163 Uiso 0.496(5) 1 calc R U P C 1
C101 C 0.7947(9) 0.2039(14) 1.0825(9) 0.182(7) Uani 0.496(5) 1 d D U P C 1
H10E H 0.782607 0.255807 1.088178 0.273 Uiso 0.496(5) 1 calc R U P C 1
H10F H 0.857652 0.179521 1.074054 0.273 Uiso 0.496(5) 1 calc R U P C 1
H10G H 0.785382 0.170118 1.116429 0.273 Uiso 0.496(5) 1 calc R U P C 1
C99' C 0.5794(5) 0.3345(3) 1.0564(3) 0.0799(16) Uani 0.504(5) 1 d D U P C 2
H99C H 0.527598 0.319143 1.056853 0.096 Uiso 0.504(5) 1 calc R U P C 2
H99D H 0.574590 0.361938 1.085954 0.096 Uiso 0.504(5) 1 calc R U P C 2
S1' S 0.6862(4) 0.2453(2) 1.07131(18) 0.1104(17) Uani 0.504(5) 1 d D U P C 2
C200 C 0.6568(13) 0.1943(9) 1.0209(7) 0.143(4) Uani 0.504(5) 1 d D U P C 2
H20C H 0.616728 0.167751 1.035785 0.172 Uiso 0.504(5) 1 calc R U P C 2
H20D H 0.631832 0.229809 0.983007 0.172 Uiso 0.504(5) 1 calc R U P C 2
C201 C 0.7556(15) 0.1375(13) 1.0242(10) 0.217(7) Uani 0.504(5) 1 d D U P C 2
H20E H 0.788997 0.164987 1.001592 0.325 Uiso 0.504(5) 1 calc R U P C 2
H20F H 0.759108 0.093027 1.010034 0.325 Uiso 0.504(5) 1 calc R U P C 2
H20G H 0.782479 0.117689 1.063104 0.325 Uiso 0.504(5) 1 calc R U P C 2
C97 C 0.6232(4) 0.4355(3) 0.9946(2) 0.0535(13) Uani 1 1 d . . . . .
H97 H 0.661418 0.432179 1.024898 0.064 Uiso 1 1 calc R U . . .
C98 C 0.6149(4) 0.4869(3) 0.9419(2) 0.0485(12) Uani 1 1 d . . . . .
C102 C 0.8792(4) 0.5810(3) 0.8549(2) 0.0539(13) Uani 1 1 d . . . . .
H102 H 0.892275 0.609097 0.821127 0.065 Uiso 1 1 calc R U . . .
C103 C 0.9450(4) 0.5203(3) 0.8955(2) 0.0549(13) Uani 1 1 d . . . . .
C104 C 1.0420(4) 0.4783(4) 0.9013(3) 0.0704(17) Uani 1 1 d . . . . .
H104 H 1.077271 0.492464 0.873368 0.084 Uiso 1 1 calc R U . . .
C105 C 1.0821(4) 0.4179(4) 0.9477(3) 0.0708(17) Uani 1 1 d . . . . .
H105 H 1.146118 0.388573 0.951585 0.085 Uiso 1 1 calc R U . . .
C106 C 1.0314(4) 0.3977(3) 0.9901(2) 0.0642(15) Uani 1 1 d . . . . .
C107 C 0.9380(4) 0.4377(3) 0.9863(2) 0.0583(14) Uani 1 1 d . . . . .
H107 H 0.904203 0.423977 1.015362 0.070 Uiso 1 1 calc R U . . .
C108 C 0.8951(4) 0.4988(3) 0.9384(2) 0.0508(12) Uani 1 1 d . . . . .
C109 C 1.0836(5) 0.3280(3) 1.0408(3) 0.0867(17) Uani 0.887(4) 1 d D U P D 1
H10H H 1.041619 0.324964 1.069624 0.104 Uiso 0.887(4) 1 calc R U P D 1
H10I H 1.132659 0.337748 1.056907 0.104 Uiso 0.887(4) 1 calc R U P D 1
S2 S 1.13247(18) 0.23500(12) 1.02358(9) 0.0994(9) Uani 0.887(4) 1 d D U P D 1
C110 C 1.0315(7) 0.2259(6) 1.0004(4) 0.121(3) Uani 0.887(4) 1 d D U P D 1
H11C H 0.996594 0.273005 0.969509 0.145 Uiso 0.887(4) 1 calc R U P D 1
H11D H 1.050795 0.179176 0.985363 0.145 Uiso 0.887(4) 1 calc R U P D 1
C111 C 0.9729(8) 0.2183(7) 1.0424(5) 0.161(4) Uani 0.887(4) 1 d D U P D 1
H11E H 0.999514 0.164633 1.067324 0.241 Uiso 0.887(4) 1 calc R U P D 1
H11F H 0.913553 0.228398 1.024801 0.241 Uiso 0.887(4) 1 calc R U P D 1
H11G H 0.965293 0.256508 1.063981 0.241 Uiso 0.887(4) 1 calc R U P D 1
C209 C 1.0836(5) 0.3280(3) 1.0408(3) 0.0867(17) Uani 0.113(4) 1 d D U P D 2
H20H H 1.073174 0.346233 1.075189 0.104 Uiso 0.113(4) 1 calc R U P D 2
H20I H 1.149547 0.308209 1.036914 0.104 Uiso 0.113(4) 1 calc R U P D 2
S2' S 1.0454(14) 0.2445(9) 1.0471(8) 0.103(3) Uani 0.113(4) 1 d D U P D 2
C210 C 1.100(3) 0.210(3) 0.9883(18) 0.108(4) Uani 0.113(4) 1 d D U P D 2
H21C H 1.073989 0.175153 0.978590 0.129 Uiso 0.113(4) 1 calc R U P D 2
H21D H 1.085905 0.255905 0.955636 0.129 Uiso 0.113(4) 1 calc R U P D 2
C211 C 1.197(3) 0.167(4) 0.999(3) 0.113(10) Uani 0.113(4) 1 d D U P D 2
H21E H 1.224001 0.202182 1.006022 0.170 Uiso 0.113(4) 1 calc R U P D 2
H21F H 1.221037 0.148543 0.966490 0.170 Uiso 0.113(4) 1 calc R U P D 2
H21G H 1.211899 0.121935 1.031720 0.170 Uiso 0.113(4) 1 calc R U P D 2
C112 C 0.6185(4) 0.7741(3) 0.9072(2) 0.0678(16) Uani 1 1 d . . . . .
H112 H 0.596363 0.822427 0.878739 0.081 Uiso 1 1 calc R U . . .
C113 C 0.6254(5) 0.7673(3) 0.9652(2) 0.0717(17) Uani 1 1 d . . . . .
C114 C 0.6059(6) 0.8212(4) 0.9982(3) 0.109(3) Uani 1 1 d . . . . .
H114 H 0.582128 0.876542 0.981591 0.131 Uiso 1 1 calc R U . . .
C115 C 0.6224(6) 0.7913(5) 1.0548(3) 0.112(3) Uani 1 1 d . . . . .
H115 H 0.609996 0.826917 1.077520 0.135 Uiso 1 1 calc R U . . .
C116 C 0.6566(5) 0.7107(4) 1.0805(2) 0.0781(19) Uani 1 1 d . . . . .
C117 C 0.6771(4) 0.6566(4) 1.0492(2) 0.0639(15) Uani 1 1 d . . . . .
H117 H 0.701242 0.601381 1.066452 0.077 Uiso 1 1 calc R U . . .
C118 C 0.6606(4) 0.6867(3) 0.9908(2) 0.0553(13) Uani 1 1 d . . . . .
C119 C 0.6745(5) 0.6815(5) 1.1436(2) 0.092(2) Uani 1 1 d . . . . .
H11H H 0.674643 0.724693 1.158751 0.111 Uiso 1 1 calc R U . . .
H11I H 0.735326 0.637295 1.154046 0.111 Uiso 1 1 calc R U . . .
S3 S 0.59081(17) 0.64890(14) 1.17432(8) 0.1047(7) Uani 1 1 d . . . . .
C120 C 0.4844(7) 0.7401(6) 1.1537(5) 0.169(5) Uani 1 1 d . . . . .
H12A H 0.491231 0.782539 1.166756 0.203 Uiso 1 1 calc R U . . .
H12B H 0.471920 0.757892 1.112554 0.203 Uiso 1 1 calc R U . . .
C121 C 0.4075(8) 0.7247(8) 1.1785(5) 0.201(6) Uani 1 1 d . U . . .
H12C H 0.404602 0.679281 1.168483 0.302 Uiso 1 1 calc R U . . .
H12D H 0.350560 0.771334 1.164147 0.302 Uiso 1 1 calc R U . . .
H12E H 0.416493 0.713391 1.219182 0.302 Uiso 1 1 calc R U . . .
C122 C 0.2222(7) 0.5593(10) 0.8274(9) 0.122(3) Uani 0.49(2) 1 d G U P E 1
H122 H 0.282684 0.524642 0.842922 0.147 Uiso 0.49(2) 1 calc R U P E 1
C123 C 0.1720(15) 0.6208(12) 0.8503(6) 0.119(3) Uani 0.49(2) 1 d G U P E 1
H123 H 0.198122 0.628199 0.881437 0.143 Uiso 0.49(2) 1 calc R U P E 1
C124 C 0.0835(14) 0.6716(8) 0.8276(9) 0.115(3) Uani 0.49(2) 1 d G U P E 1
H124 H 0.049195 0.713629 0.843206 0.138 Uiso 0.49(2) 1 calc R U P E 1
C125 C 0.0453(7) 0.6608(11) 0.7820(10) 0.112(3) Uani 0.49(2) 1 d G U P E 1
H125 H -0.015171 0.695503 0.766460 0.134 Uiso 0.49(2) 1 calc R U P E 1
C126 C 0.0955(17) 0.5993(12) 0.7591(6) 0.116(3) Uani 0.49(2) 1 d G U P E 1
H126 H 0.069389 0.591947 0.727943 0.140 Uiso 0.49(2) 1 calc R U P E 1
C127 C 0.1840(16) 0.5486(8) 0.7818(8) 0.120(3) Uani 0.49(2) 1 d G U P E 1
H127 H 0.218316 0.506515 0.766173 0.144 Uiso 0.49(2) 1 calc R U P E 1
C222 C 0.2195(9) 0.5835(14) 0.8324(7) 0.122(3) Uani 0.51(2) 1 d G U P E 2
H222 H 0.274714 0.565933 0.855341 0.146 Uiso 0.51(2) 1 calc R U P E 2
C223 C 0.2184(11) 0.5536(9) 0.7870(8) 0.125(4) Uani 0.51(2) 1 d G U P E 2
H223 H 0.272815 0.515557 0.778867 0.150 Uiso 0.51(2) 1 calc R U P E 2
C224 C 0.1377(17) 0.5794(11) 0.7534(6) 0.117(3) Uani 0.51(2) 1 d G U P E 2
H224 H 0.136910 0.558927 0.722372 0.141 Uiso 0.51(2) 1 calc R U P E 2
C225 C 0.0581(10) 0.6351(13) 0.7653(7) 0.110(3) Uani 0.51(2) 1 d G U P E 2
H225 H 0.002904 0.652673 0.742350 0.131 Uiso 0.51(2) 1 calc R U P E 2
C226 C 0.0592(10) 0.6650(9) 0.8107(9) 0.113(3) Uani 0.51(2) 1 d G U P E 2
H226 H 0.004801 0.703050 0.818823 0.136 Uiso 0.51(2) 1 calc R U P E 2
C227 C 0.1399(15) 0.6392(12) 0.8443(7) 0.119(3) Uani 0.51(2) 1 d G U P E 2
H227 H 0.140705 0.659681 0.875319 0.143 Uiso 0.51(2) 1 calc R U P E 2

loop_
_atom_site_aniso_label
_atom_site_aniso_U_11
_atom_site_aniso_U_22
_atom_site_aniso_U_33
_atom_site_aniso_U_23
_atom_site_aniso_U_13
_atom_site_aniso_U_12
Ru1 0.0527(3) 0.0412(2) 0.0374(2) -0.00796(15) 0.00456(16) -0.02285(18)
Ni1 0.0428(5) 0.0328(4) 0.0415(4) -0.0117(3) 0.0054(3) -0.0155(3)
Br1 0.0520(4) 0.1140(6) 0.1231(7) -0.0172(5) 0.0056(4) -0.0308(4)
Br2 0.1830(12) 0.0527(5) 0.1936(12) -0.0404(6) 0.0257(9) 0.0034(6)
Br3 0.0976(6) 0.0991(5) 0.1056(6) -0.0292(4) 0.0128(4) -0.0720(5)
Br4 0.0800(6) 0.1099(6) 0.1064(6) -0.0293(5) 0.0417(5) -0.0102(5)
B1 0.056(4) 0.054(3) 0.043(3) -0.008(3) 0.001(3) -0.025(3)
N1 0.057(3) 0.053(2) 0.037(2) -0.0087(18) 0.0029(19) -0.025(2)
N2 0.061(3) 0.047(2) 0.039(2) -0.0069(18) 0.0051(19) -0.026(2)
N3 0.059(3) 0.047(2) 0.044(2) -0.0032(19) 0.004(2) -0.026(2)
N4 0.052(3) 0.050(2) 0.036(2) -0.0020(18) 0.0011(19) -0.024(2)
N5 0.063(3) 0.053(3) 0.043(2) -0.0094(19) 0.006(2) -0.027(2)
N6 0.064(3) 0.055(2) 0.039(2) -0.0108(19) 0.005(2) -0.032(2)
N7 0.047(2) 0.0346(19) 0.041(2) -0.0095(16) 0.0057(17) -0.0193(18)
N8 0.045(2) 0.0350(19) 0.038(2) -0.0111(16) 0.0060(17) -0.0165(17)
N9 0.048(2) 0.036(2) 0.049(2) -0.0165(17) 0.0080(19) -0.0172(18)
N10 0.044(2) 0.038(2) 0.045(2) -0.0139(17) 0.0061(18) -0.0176(18)
N11 0.053(3) 0.117(5) 0.096(4) -0.037(4) 0.021(3) -0.037(3)
N12 0.055(3) 0.085(4) 0.093(4) -0.004(3) 0.001(3) -0.028(3)
C1 0.050(3) 0.036(2) 0.033(2) -0.0049(19) 0.008(2) -0.019(2)
C2 0.055(3) 0.041(2) 0.036(2) -0.011(2) 0.006(2) -0.022(2)
C3 0.062(3) 0.043(3) 0.039(3) -0.007(2) 0.003(2) -0.027(2)
C4 0.049(3) 0.035(2) 0.039(2) -0.0052(19) 0.001(2) -0.017(2)
C5 0.051(3) 0.036(2) 0.039(2) -0.007(2) 0.006(2) -0.018(2)
C6 0.050(3) 0.037(2) 0.040(3) -0.008(2) 0.006(2) -0.017(2)
C7 0.064(4) 0.066(4) 0.049(3) -0.007(3) 0.011(3) -0.024(3)
C8 0.058(4) 0.088(4) 0.070(4) -0.008(3) 0.018(3) -0.034(3)
C9 0.055(4) 0.056(3) 0.077(4) -0.017(3) 0.005(3) -0.024(3)
C10 0.060(4) 0.053(3) 0.051(3) -0.012(2) 0.000(3) -0.018(3)
C11 0.055(3) 0.051(3) 0.047(3) -0.013(2) 0.006(2) -0.023(3)
C12 0.060(3) 0.043(3) 0.040(3) -0.011(2) -0.001(2) -0.021(2)
C13 0.078(4) 0.050(3) 0.051(3) -0.011(2) -0.001(3) -0.029(3)
C14 0.099(5) 0.046(3) 0.065(4) -0.006(3) -0.010(4) -0.029(3)
C15 0.108(6) 0.046(3) 0.088(5) -0.014(3) -0.003(4) -0.020(4)
C16 0.087(5) 0.073(4) 0.088(5) -0.037(4) 0.010(4) -0.010(4)
C17 0.079(4) 0.055(3) 0.060(3) -0.018(3) 0.011(3) -0.021(3)
C18 0.055(3) 0.041(3) 0.052(3) -0.008(2) 0.005(2) -0.026(2)
C19 0.076(4) 0.061(3) 0.043(3) -0.009(2) 0.001(3) -0.041(3)
C20 0.079(4) 0.070(4) 0.058(3) -0.017(3) 0.005(3) -0.046(3)
C21 0.073(4) 0.060(3) 0.069(4) -0.018(3) 0.010(3) -0.046(3)
C22 0.092(5) 0.084(4) 0.054(3) -0.008(3) 0.012(3) -0.061(4)
C23 0.091(5) 0.071(4) 0.047(3) -0.012(3) 0.008(3) -0.052(4)
C24 0.053(3) 0.043(3) 0.041(3) -0.009(2) 0.002(2) -0.021(2)
C25 0.068(4) 0.044(3) 0.060(3) -0.009(3) 0.010(3) -0.017(3)
C26 0.071(4) 0.050(3) 0.067(4) -0.006(3) 0.004(3) -0.009(3)
C27 0.052(4) 0.072(4) 0.066(4) -0.020(3) 0.015(3) -0.018(3)
C28 0.066(4) 0.066(4) 0.055(3) -0.010(3) 0.019(3) -0.024(3)
C29 0.054(3) 0.059(3) 0.044(3) -0.005(2) 0.007(2) -0.018(3)
C30 0.052(3) 0.039(2) 0.036(2) -0.012(2) 0.009(2) -0.020(2)
C31 0.062(4) 0.037(3) 0.061(3) -0.017(2) 0.002(3) -0.015(2)
C32 0.068(4) 0.059(3) 0.061(3) -0.024(3) -0.007(3) -0.022(3)
C33 0.059(3) 0.044(3) 0.064(3) -0.028(2) 0.012(3) -0.023(3)
C34 0.070(4) 0.042(3) 0.056(3) -0.016(2) 0.013(3) -0.024(3)
C35 0.070(4) 0.047(3) 0.048(3) -0.014(2) 0.001(3) -0.029(3)
C36 0.073(4) 0.056(3) 0.076(4) -0.030(3) 0.011(3) -0.031(3)
C37 0.062(4) 0.051(3) 0.081(4) -0.033(3) 0.019(3) -0.023(3)
C38 0.066(4) 0.047(3) 0.071(4) -0.030(3) 0.013(3) -0.027(3)
C39 0.071(4) 0.039(3) 0.072(4) -0.018(3) 0.017(3) -0.024(3)
C40 0.063(4) 0.048(3) 0.055(3) -0.019(2) 0.010(3) -0.025(3)
C41 0.050(3) 0.042(3) 0.055(3) -0.022(2) 0.014(2) -0.021(2)
C42 0.079(4) 0.047(3) 0.059(3) -0.017(3) 0.001(3) -0.025(3)
C43 0.083(4) 0.055(3) 0.065(4) -0.027(3) 0.000(3) -0.029(3)
C44 0.054(3) 0.036(2) 0.048(3) -0.013(2) 0.011(2) -0.021(2)
C45 0.050(3) 0.030(2) 0.043(3) -0.0112(19) 0.009(2) -0.016(2)
C46 0.052(3) 0.035(2) 0.052(3) -0.013(2) 0.006(2) -0.018(2)
C47 0.041(3) 0.040(3) 0.056(3) -0.014(2) 0.008(2) -0.012(2)
C48 0.047(3) 0.036(2) 0.035(2) -0.0077(19) 0.004(2) -0.013(2)
C49 0.043(3) 0.039(2) 0.039(2) -0.009(2) 0.005(2) -0.016(2)
C50 0.045(3) 0.040(2) 0.036(2) -0.0094(19) 0.005(2) -0.020(2)
C51 0.048(3) 0.046(3) 0.042(3) -0.007(2) 0.003(2) -0.026(2)
C52 0.053(3) 0.038(2) 0.047(3) -0.013(2) 0.003(2) -0.022(2)
C53 0.043(3) 0.040(2) 0.040(2) -0.013(2) 0.004(2) -0.017(2)
C54 0.051(3) 0.041(3) 0.042(3) -0.015(2) 0.002(2) -0.018(2)
C55 0.048(3) 0.042(3) 0.050(3) -0.018(2) 0.003(2) -0.017(2)
C56 0.052(3) 0.047(3) 0.064(3) -0.030(3) 0.015(3) -0.015(3)
C57 0.049(3) 0.050(3) 0.067(3) -0.025(3) 0.014(3) -0.017(3)
C58 0.047(3) 0.041(3) 0.052(3) -0.012(2) 0.007(2) -0.015(2)
C59 0.043(3) 0.044(3) 0.046(3) -0.013(2) 0.007(2) -0.017(2)
C60 0.042(3) 0.037(2) 0.049(3) -0.011(2) 0.004(2) -0.016(2)
C61 0.050(3) 0.046(3) 0.053(3) -0.013(2) 0.004(2) -0.023(2)
C62 0.049(3) 0.044(3) 0.058(3) -0.015(2) 0.006(2) -0.023(2)
C63 0.044(3) 0.041(3) 0.043(3) -0.013(2) 0.010(2) -0.020(2)
C64 0.043(3) 0.033(2) 0.049(3) -0.010(2) 0.005(2) -0.013(2)
C65 0.051(3) 0.053(3) 0.048(3) -0.017(2) 0.010(2) -0.024(3)
C66 0.051(3) 0.071(4) 0.054(3) -0.026(3) 0.016(3) -0.026(3)
C67 0.046(3) 0.054(3) 0.063(3) -0.013(3) 0.009(3) -0.023(3)
C68 0.045(3) 0.055(3) 0.051(3) -0.007(2) -0.002(2) -0.026(2)
C69 0.052(3) 0.048(3) 0.042(3) -0.008(2) 0.002(2) -0.024(2)
C70 0.052(4) 0.072(4) 0.078(4) -0.029(3) 0.011(3) -0.026(3)
C71 0.049(3) 0.049(3) 0.058(3) -0.028(2) 0.007(2) -0.019(2)
C72 0.060(4) 0.063(3) 0.062(3) -0.029(3) 0.000(3) -0.016(3)
C73 0.073(4) 0.080(4) 0.072(4) -0.049(3) 0.012(3) -0.033(3)
C77 0.088(5) 0.121(6) 0.081(5) -0.063(4) 0.008(4) -0.038(4)
C78 0.086(6) 0.099(7) 0.062(5) -0.034(5) 0.003(4) -0.014(5)
C79 0.071(5) 0.154(8) 0.107(7) -0.077(7) -0.013(5) -0.033(6)
C80 0.125(8) 0.128(7) 0.084(6) -0.066(5) 0.006(6) -0.051(6)
C77' 0.092(7) 0.123(7) 0.084(6) -0.067(6) 0.000(6) -0.038(6)
C78' 0.083(10) 0.133(9) 0.090(10) -0.064(9) -0.009(9) -0.039(8)
C79' 0.102(9) 0.140(10) 0.089(9) -0.052(9) 0.008(7) -0.028(8)
C80' 0.092(9) 0.131(9) 0.105(9) -0.066(8) -0.023(8) -0.040(8)
C74 0.075(4) 0.067(4) 0.091(5) -0.050(4) 0.022(4) -0.043(3)
C75 0.079(4) 0.053(3) 0.086(4) -0.033(3) 0.018(3) -0.033(3)
C81 0.120(7) 0.052(4) 0.102(5) -0.029(4) 0.040(5) -0.044(5)
C82 0.100(7) 0.058(6) 0.082(7) -0.021(5) -0.001(6) -0.021(6)
C83 0.151(10) 0.068(8) 0.116(7) -0.015(6) 0.061(7) -0.041(8)
C84 0.129(9) 0.054(5) 0.153(8) -0.037(5) 0.012(7) -0.041(6)
C81' 0.129(8) 0.047(5) 0.105(6) -0.037(5) 0.030(7) -0.041(5)
C82' 0.131(9) 0.052(7) 0.118(8) -0.027(7) 0.035(8) -0.012(7)
C83' 0.137(11) 0.054(7) 0.091(7) -0.020(6) 0.043(7) -0.055(7)
C84' 0.151(10) 0.072(8) 0.112(9) -0.021(7) 0.038(8) -0.071(7)
C76 0.077(4) 0.052(3) 0.064(3) -0.026(3) 0.010(3) -0.027(3)
C85 0.039(3) 0.045(3) 0.057(3) -0.018(2) 0.006(2) -0.017(2)
C86 0.050(4) 0.072(4) 0.074(4) 0.001(3) 0.010(3) -0.021(3)
C87 0.053(4) 0.070(4) 0.075(4) 0.005(3) 0.001(3) -0.013(3)
C88 0.049(3) 0.052(3) 0.062(3) -0.019(3) 0.009(3) -0.021(3)
C89 0.050(4) 0.078(4) 0.076(4) 0.005(3) 0.009(3) -0.026(3)
C90 0.043(3) 0.069(4) 0.077(4) 0.005(3) 0.010(3) -0.014(3)
C91 0.041(3) 0.062(3) 0.077(4) -0.012(3) 0.001(3) -0.019(3)
C92 0.054(3) 0.060(3) 0.045(3) -0.011(2) 0.005(2) -0.029(3)
C93 0.060(4) 0.050(3) 0.056(3) -0.008(2) 0.011(3) -0.028(3)
C94 0.072(4) 0.064(3) 0.063(3) -0.017(3) 0.016(3) -0.042(3)
C95 0.069(4) 0.060(3) 0.078(4) -0.009(3) 0.017(3) -0.040(3)
C96 0.073(4) 0.048(3) 0.062(3) -0.013(3) 0.025(3) -0.028(3)
C99 0.116(4) 0.056(3) 0.066(3) -0.002(2) 0.028(3) -0.042(3)
S1 0.144(4) 0.058(2) 0.096(3) -0.0030(18) 0.039(3) -0.033(2)
C100 0.155(6) 0.088(5) 0.118(6) -0.010(5) 0.042(5) -0.012(5)
C101 0.160(9) 0.169(12) 0.165(11) -0.018(11) 0.021(10) -0.029(11)
C99' 0.116(4) 0.056(3) 0.066(3) -0.002(2) 0.028(3) -0.042(3)
S1' 0.145(4) 0.076(2) 0.081(2) 0.0017(18) 0.019(3) -0.029(2)
C200 0.174(6) 0.092(5) 0.110(6) -0.020(5) 0.023(6) -0.005(5)
C201 0.222(10) 0.158(10) 0.199(11) -0.053(8) 0.051(11) -0.002(9)
C97 0.066(4) 0.051(3) 0.046(3) -0.010(2) 0.008(3) -0.027(3)
C98 0.058(3) 0.045(3) 0.045(3) -0.007(2) 0.010(2) -0.025(2)
C102 0.061(4) 0.058(3) 0.044(3) -0.006(2) 0.004(3) -0.030(3)
C103 0.052(3) 0.055(3) 0.054(3) -0.007(2) -0.002(3) -0.023(3)
C104 0.055(4) 0.076(4) 0.073(4) -0.005(3) -0.002(3) -0.028(3)
C105 0.057(4) 0.071(4) 0.075(4) -0.013(3) -0.005(3) -0.020(3)
C106 0.069(4) 0.059(3) 0.059(3) -0.010(3) -0.009(3) -0.024(3)
C107 0.067(4) 0.058(3) 0.050(3) -0.007(3) 0.000(3) -0.031(3)
C108 0.051(3) 0.056(3) 0.046(3) -0.010(2) 0.000(2) -0.025(3)
C109 0.109(4) 0.060(3) 0.078(3) -0.004(3) -0.022(3) -0.030(3)
S2 0.124(2) 0.0670(12) 0.0796(14) -0.0102(10) -0.0142(13) -0.0159(12)
C110 0.144(5) 0.089(4) 0.113(5) -0.017(4) -0.029(4) -0.035(4)
C111 0.152(8) 0.151(8) 0.168(9) -0.006(8) -0.020(7) -0.072(7)
C209 0.109(4) 0.060(3) 0.078(3) -0.004(3) -0.022(3) -0.030(3)
S2' 0.125(5) 0.074(4) 0.095(5) -0.006(4) -0.023(5) -0.035(4)
C210 0.131(6) 0.076(6) 0.097(6) -0.013(5) -0.023(6) -0.029(6)
C211 0.133(10) 0.080(14) 0.101(14) -0.012(13) -0.020(11) -0.025(13)
C112 0.086(5) 0.052(3) 0.057(3) -0.019(3) 0.004(3) -0.017(3)
C113 0.102(5) 0.061(4) 0.049(3) -0.025(3) 0.004(3) -0.024(3)
C114 0.172(9) 0.077(5) 0.063(4) -0.035(4) 0.010(5) -0.026(5)
C115 0.177(9) 0.093(6) 0.058(4) -0.041(4) 0.005(5) -0.033(6)
C116 0.097(5) 0.101(5) 0.046(3) -0.032(3) 0.009(3) -0.043(4)
C117 0.067(4) 0.081(4) 0.046(3) -0.017(3) 0.005(3) -0.033(3)
C118 0.062(4) 0.068(4) 0.039(3) -0.020(3) 0.007(2) -0.026(3)
C119 0.110(6) 0.130(6) 0.047(3) -0.028(4) 0.018(4) -0.057(5)
S3 0.1350(19) 0.1232(17) 0.0659(11) -0.0322(11) 0.0112(11) -0.0589(15)
C120 0.144(10) 0.152(10) 0.135(9) -0.003(7) 0.033(8) -0.003(8)
C121 0.158(10) 0.282(14) 0.167(10) -0.068(9) 0.085(8) -0.089(10)
C122 0.098(6) 0.109(6) 0.136(6) -0.015(5) 0.014(5) -0.030(5)
C123 0.094(6) 0.105(6) 0.134(6) -0.011(5) 0.015(5) -0.029(5)
C124 0.094(6) 0.099(6) 0.133(6) -0.008(5) 0.015(5) -0.035(5)
C125 0.092(5) 0.097(6) 0.130(6) -0.007(5) 0.019(5) -0.037(5)
C126 0.095(6) 0.104(6) 0.133(6) -0.011(5) 0.016(5) -0.036(5)
C127 0.095(6) 0.109(6) 0.137(6) -0.017(5) 0.019(5) -0.033(5)
C222 0.099(5) 0.108(6) 0.136(6) -0.017(5) 0.015(5) -0.029(5)
C223 0.099(6) 0.111(6) 0.139(6) -0.018(5) 0.016(5) -0.028(5)
C224 0.095(6) 0.104(6) 0.134(6) -0.011(5) 0.018(5) -0.033(5)
C225 0.092(5) 0.094(6) 0.131(6) -0.008(5) 0.018(5) -0.039(5)
C226 0.092(5) 0.098(5) 0.133(6) -0.007(5) 0.020(5) -0.037(5)
C227 0.098(6) 0.104(6) 0.135(6) -0.013(5) 0.016(5) -0.031(5)

loop_
_atom_type_symbol
_atom_type_description
_atom_type_scat_dispersion_real
_atom_type_scat_dispersion_imag
_atom_type_scat_source
C C 0.0181 0.0091 'International Tables Vol C Tables 4.2.6.8 and 6.1.1.4'
H H 0.0000 0.0000 'International Tables Vol C Tables 4.2.6.8 and 6.1.1.4'
B B 0.0090 0.0039 'International Tables Vol C Tables 4.2.6.8 and 6.1.1.4'
Br Br -0.6763 1.2805 'International Tables Vol C Tables 4.2.6.8 and 6.1.1.4'
N N 0.0311 0.0180 'International Tables Vol C Tables 4.2.6.8 and 6.1.1.4'
Ni Ni -3.0029 0.5091 'International Tables Vol C Tables 4.2.6.8 and 6.1.1.4'
Ru Ru 0.0552 3.2960 'International Tables Vol C Tables 4.2.6.8 and 6.1.1.4'
S S 0.3331 0.5567 'International Tables Vol C Tables 4.2.6.8 and 6.1.1.4'

loop_
_geom_angle_atom_site_label_1
_geom_angle_atom_site_label_2
_geom_angle_atom_site_label_3
_geom_angle
_geom_angle_site_symmetry_1
_geom_angle_site_symmetry_3
_geom_angle_publ_flag
N3 Ru1 N1 87.18(15) . . ?
N3 Ru1 N5 79.26(16) . . ?
N1 Ru1 N5 83.72(15) . . ?
N3 Ru1 C1 160.41(17) . . ?
N1 Ru1 C1 99.85(16) . . ?
N5 Ru1 C1 119.49(17) . . ?
N3 Ru1 C3 103.20(17) . . ?
N1 Ru1 C3 161.98(16) . . ?
N5 Ru1 C3 112.43(17) . . ?
C1 Ru1 C3 65.76(18) . . ?
N3 Ru1 C5 122.19(17) . . ?
N1 Ru1 C5 96.69(16) . . ?
N5 Ru1 C5 158.55(18) . . ?
C1 Ru1 C5 39.20(17) . . ?
C3 Ru1 C5 65.34(17) . . ?
N3 Ru1 C2 138.94(17) . . ?
N1 Ru1 C2 133.74(17) . . ?
N5 Ru1 C2 99.19(16) . . ?
C1 Ru1 C2 38.98(16) . . ?
C3 Ru1 C2 39.05(18) . . ?
C5 Ru1 C2 65.11(16) . . ?
N3 Ru1 C4 96.21(17) . . ?
N1 Ru1 C4 126.27(16) . . ?
N5 Ru1 C4 149.68(16) . . ?
C1 Ru1 C4 64.85(17) . . ?
C3 Ru1 C4 38.95(17) . . ?
C5 Ru1 C4 38.20(17) . . ?
C2 Ru1 C4 64.67(17) . . ?
N9 Ni1 N8 90.67(16) . . ?
N9 Ni1 N7 174.09(16) . . ?
N8 Ni1 N7 89.75(16) . . ?
N9 Ni1 N10 89.69(16) . . ?
N8 Ni1 N10 174.97(15) . . ?
N7 Ni1 N10 90.41(16) . . ?
N2 B1 N4 108.9(4) . . ?
N2 B1 N6 108.2(4) . . ?
N4 B1 N6 107.9(4) . . ?
N2 B1 H1 112(2) . . ?
N4 B1 H1 110(2) . . ?
N6 B1 H1 109(2) . . ?
C92 N1 N2 107.2(4) . . ?
C92 N1 Ru1 131.0(3) . . ?
N2 N1 Ru1 121.8(3) . . ?
C98 N2 N1 109.4(4) . . ?
C98 N2 B1 132.3(4) . . ?
N1 N2 B1 118.2(4) . . ?
C102 N3 N4 107.3(4) . . ?
C102 N3 Ru1 131.2(3) . . ?
N4 N3 Ru1 121.0(3) . . ?
C108 N4 N3 109.2(4) . . ?
C108 N4 B1 131.9(4) . . ?
N3 N4 B1 117.9(4) . . ?
C112 N5 N6 108.0(4) . . ?
C112 N5 Ru1 131.8(4) . . ?
N6 N5 Ru1 119.9(3) . . ?
C118 N6 N5 108.6(4) . . ?
C118 N6 B1 131.1(4) . . ?
N5 N6 B1 120.1(4) . . ?
C48 N7 C45 104.7(4) . . ?
C48 N7 Ni1 127.9(3) . . ?
C45 N7 Ni1 127.1(3) . . ?
C50 N8 C53 104.2(4) . . ?
C50 N8 Ni1 128.3(3) . . ?
C53 N8 Ni1 127.3(3) . . ?
C58 N9 C55 103.7(4) . . ?
C58 N9 Ni1 128.6(3) . . ?
C55 N9 Ni1 127.6(3) . . ?
C63 N10 C60 104.3(4) . . ?
C63 N10 Ni1 128.0(3) . . ?
C60 N10 Ni1 127.7(3) . . ?
C2 C1 C5 107.2(4) . . ?
C2 C1 C6 125.9(4) . . ?
C5 C1 C6 125.1(4) . . ?
C2 C1 Ru1 70.7(3) . . ?
C5 C1 Ru1 70.6(3) . . ?
C6 C1 Ru1 135.7(3) . . ?
C1 C2 C3 108.6(4) . . ?
C1 C2 C12 124.3(5) . . ?
C3 C2 C12 126.3(4) . . ?
C1 C2 Ru1 70.4(2) . . ?
C3 C2 Ru1 70.4(3) . . ?
C12 C2 Ru1 133.0(3) . . ?
C4 C3 C2 106.7(4) . . ?
C4 C3 C18 128.6(5) . . ?
C2 C3 C18 124.7(4) . . ?
C4 C3 Ru1 70.8(3) . . ?
C2 C3 Ru1 70.6(3) . . ?
C18 C3 Ru1 125.6(3) . . ?
C5 C4 C3 109.4(4) . . ?
C5 C4 C24 123.0(4) . . ?
C3 C4 C24 125.6(4) . . ?
C5 C4 Ru1 70.8(3) . . ?
C3 C4 Ru1 70.3(3) . . ?
C24 C4 Ru1 137.9(3) . . ?
C4 C5 C1 108.0(4) . . ?
C4 C5 C30 123.4(4) . . ?
C1 C5 C30 128.4(4) . . ?
C4 C5 Ru1 71.0(3) . . ?
C1 C5 Ru1 70.2(3) . . ?
C30 C5 Ru1 127.6(3) . . ?
C11 C6 C7 117.6(5) . . ?
C11 C6 C1 119.6(4) . . ?
C7 C6 C1 122.7(4) . . ?
C8 C7 C6 120.5(5) . . ?
C8 C7 H7 119.7 . . ?
C6 C7 H7 119.7 . . ?
C9 C8 C7 119.6(5) . . ?
C9 C8 H8 120.2 . . ?
C7 C8 H8 120.2 . . ?
C10 C9 C8 120.9(5) . . ?
C10 C9 Br1 120.0(5) . . ?
C8 C9 Br1 119.1(5) . . ?
C9 C10 C11 118.4(5) . . ?
C9 C10 H10 120.8 . . ?
C11 C10 H10 120.8 . . ?
C6 C11 C10 123.0(5) . . ?
C6 C11 H11 118.5 . . ?
C10 C11 H11 118.5 . . ?
C17 C12 C13 117.0(5) . . ?
C17 C12 C2 123.0(5) . . ?
C13 C12 C2 119.9(5) . . ?
C14 C13 C12 122.3(6) . . ?
C14 C13 H13 118.9 . . ?
C12 C13 H13 118.9 . . ?
C15 C14 C13 119.4(6) . . ?
C15 C14 H14 120.3 . . ?
C13 C14 H14 120.3 . . ?
C16 C15 C14 120.4(6) . . ?
C16 C15 Br2 119.4(6) . . ?
C14 C15 Br2 120.2(5) . . ?
C15 C16 C17 120.4(7) . . ?
C15 C16 H16 119.8 . . ?
C17 C16 H16 119.8 . . ?
C12 C17 C16 120.5(6) . . ?
C12 C17 H17 119.8 . . ?
C16 C17 H17 119.8 . . ?
C19 C18 C23 118.1(5) . . ?
C19 C18 C3 120.7(4) . . ?
C23 C18 C3 121.2(5) . . ?
C18 C19 C20 120.9(5) . . ?
C18 C19 H19 119.6 . . ?
C20 C19 H19 119.6 . . ?
C21 C20 C19 119.5(5) . . ?
C21 C20 H20 120.2 . . ?
C19 C20 H20 120.2 . . ?
C20 C21 C22 121.3(5) . . ?
C20 C21 Br3 120.0(4) . . ?
C22 C21 Br3 118.7(4) . . ?
C21 C22 C23 119.2(5) . . ?
C21 C22 H22 120.4 . . ?
C23 C22 H22 120.4 . . ?
C22 C23 C18 120.9(5) . . ?
C22 C23 H23 119.6 . . ?
C18 C23 H23 119.6 . . ?
C29 C24 C25 117.9(5) . . ?
C29 C24 C4 116.9(4) . . ?
C25 C24 C4 125.0(4) . . ?
C26 C25 C24 120.3(5) . . ?
C26 C25 H25 119.8 . . ?
C24 C25 H25 119.8 . . ?
C27 C26 C25 120.4(5) . . ?
C27 C26 H26 119.8 . . ?
C25 C26 H26 119.8 . . ?
C26 C27 C28 120.9(6) . . ?
C26 C27 Br4 121.1(5) . . ?
C28 C27 Br4 118.0(4) . . ?
C27 C28 C29 118.8(5) . . ?
C27 C28 H28 120.6 . . ?
C29 C28 H28 120.6 . . ?
C24 C29 C28 121.6(5) . . ?
C24 C29 H29 119.2 . . ?
C28 C29 H29 119.2 . . ?
C31 C30 C35 118.3(4) . . ?
C31 C30 C5 121.6(4) . . ?
C35 C30 C5 120.1(4) . . ?
C30 C31 C32 121.3(5) . . ?
C30 C31 H31 119.3 . . ?
C32 C31 H31 119.3 . . ?
C33 C32 C31 120.0(5) . . ?
C33 C32 H32 120.0 . . ?
C31 C32 H32 120.0 . . ?
C34 C33 C32 118.4(5) . . ?
C34 C33 C36 120.0(5) . . ?
C32 C33 C36 121.5(5) . . ?
C35 C34 C33 120.6(5) . . ?
C35 C34 H34 119.7 . . ?
C33 C34 H34 119.7 . . ?
C34 C35 C30 121.3(5) . . ?
C34 C35 H35 119.3 . . ?
C30 C35 H35 119.3 . . ?
C37 C36 C33 175.5(7) . . ?
C36 C37 C38 179.3(7) . . ?
C43 C38 C39 119.4(5) . . ?
C43 C38 C37 120.4(5) . . ?
C39 C38 C37 120.2(5) . . ?
C40 C39 C38 120.0(5) . . ?
C40 C39 H39 120.0 . . ?
C38 C39 H39 120.0 . . ?
C39 C40 C41 120.3(5) . . ?
C39 C40 H40 119.9 . . ?
C41 C40 H40 119.9 . . ?
C42 C41 C40 119.0(5) . . ?
C42 C41 C44 121.6(4) . . ?
C40 C41 C44 119.4(4) . . ?
C41 C42 C43 121.0(5) . . ?
C41 C42 H42 119.5 . . ?
C43 C42 H42 119.5 . . ?
C38 C43 C42 120.3(5) . . ?
C38 C43 H43 119.9 . . ?
C42 C43 H43 119.9 . . ?
C45 C44 C63 123.1(4) . . ?
C45 C44 C41 118.7(4) . . ?
C63 C44 C41 118.2(4) . . ?
C44 C45 N7 125.4(4) . . ?
C44 C45 C46 124.3(4) . . ?
N7 C45 C46 110.2(4) . . ?
C47 C46 C45 107.9(4) . . ?
C47 C46 H46 126.0 . . ?
C45 C46 H46 126.0 . . ?
C46 C47 C48 107.1(4) . . ?
C46 C47 H47 126.5 . . ?
C48 C47 H47 126.5 . . ?
N7 C48 C49 126.0(4) . . ?
N7 C48 C47 109.9(4) . . ?
C49 C48 C47 124.2(5) . . ?
C48 C49 C50 121.1(4) . . ?
C48 C49 C64 118.1(4) . . ?
C50 C49 C64 120.8(4) . . ?
N8 C50 C49 125.4(4) . . ?
N8 C50 C51 109.7(4) . . ?
C49 C50 C51 124.8(4) . . ?
C52 C51 C50 108.5(4) . . ?
C52 C51 H51 125.7 . . ?
C50 C51 H51 125.7 . . ?
C51 C52 C53 106.1(4) . . ?
C51 C52 H52 127.0 . . ?
C53 C52 H52 127.0 . . ?
C54 C53 N8 124.9(4) . . ?
C54 C53 C52 123.8(4) . . ?
N8 C53 C52 111.2(4) . . ?
C55 C54 C53 122.8(4) . . ?
C55 C54 C71 118.1(4) . . ?
C53 C54 C71 119.0(4) . . ?
C54 C55 N9 124.8(5) . . ?
C54 C55 C56 123.6(4) . . ?
N9 C55 C56 110.8(4) . . ?
C57 C56 C55 107.2(4) . . ?
C57 C56 H56 126.4 . . ?
C55 C56 H56 126.4 . . ?
C56 C57 C58 106.8(5) . . ?
C56 C57 H57 126.6 . . ?
C58 C57 H57 126.6 . . ?
N9 C58 C59 125.5(4) . . ?
N9 C58 C57 111.3(4) . . ?
C59 C58 C57 123.2(5) . . ?
C60 C59 C58 121.3(4) . . ?
C60 C59 C85 120.5(4) . . ?
C58 C59 C85 118.2(4) . . ?
C59 C60 N10 125.6(4) . . ?
C59 C60 C61 123.5(5) . . ?
N10 C60 C61 110.5(4) . . ?
C62 C61 C60 107.3(5) . . ?
C62 C61 H61 126.3 . . ?
C60 C61 H61 126.3 . . ?
C61 C62 C63 106.8(4) . . ?
C61 C62 H62 126.6 . . ?
C63 C62 H62 126.6 . . ?
N10 C63 C44 124.8(4) . . ?
N10 C63 C62 111.1(4) . . ?
C44 C63 C62 124.1(4) . . ?
C69 C64 C65 117.8(5) . . ?
C69 C64 C49 122.1(4) . . ?
C65 C64 C49 120.1(4) . . ?
C66 C65 C64 121.3(5) . . ?
C66 C65 H65 119.4 . . ?
C64 C65 H65 119.4 . . ?
C67 C66 C65 119.8(5) . . ?
C67 C66 H66 120.1 . . ?
C65 C66 H66 120.1 . . ?
C66 C67 C68 120.0(5) . . ?
C66 C67 C70 121.0(5) . . ?
C68 C67 C70 119.0(5) . . ?
C67 C68 C69 119.6(5) . . ?
C67 C68 H68 120.2 . . ?
C69 C68 H68 120.2 . . ?
C64 C69 C68 121.5(5) . . ?
C64 C69 H69 119.3 . . ?
C68 C69 H69 119.3 . . ?
N11 C70 C67 178.8(8) . . ?
C76 C71 C72 118.9(5) . . ?
C76 C71 C54 118.3(5) . . ?
C72 C71 C54 122.8(5) . . ?
C71 C72 C73 121.6(6) . . ?
C71 C72 H72 119.2 . . ?
C73 C72 H72 119.2 . . ?
C74 C73 C72 116.8(5) . . ?
C74 C73 C77 123.0(6) . . ?
C72 C73 C77 120.1(7) . . ?
C74 C73 C77' 124.4(9) . . ?
C72 C73 C77' 118.3(9) . . ?
C79 C77 C78 108.4(10) . . ?
C79 C77 C73 108.8(8) . . ?
C78 C77 C73 111.2(8) . . ?
C79 C77 C80 110.0(9) . . ?
C78 C77 C80 107.9(8) . . ?
C73 C77 C80 110.5(8) . . ?
C77 C78 H78A 109.5 . . ?
C77 C78 H78B 109.5 . . ?
H78A C78 H78B 109.5 . . ?
C77 C78 H78C 109.5 . . ?
H78A C78 H78C 109.5 . . ?
H78B C78 H78C 109.5 . . ?
C77 C79 H79A 109.5 . . ?
C77 C79 H79B 109.5 . . ?
H79A C79 H79B 109.5 . . ?
C77 C79 H79C 109.5 . . ?
H79A C79 H79C 109.5 . . ?
H79B C79 H79C 109.5 . . ?
C77 C80 H80A 109.5 . . ?
C77 C80 H80B 109.5 . . ?
H80A C80 H80B 109.5 . . ?
C77 C80 H80C 109.5 . . ?
H80A C80 H80C 109.5 . . ?
H80B C80 H80C 109.5 . . ?
C78' C77' C80' 107.8(15) . . ?
C78' C77' C79' 109.6(16) . . ?
C80' C77' C79' 106.4(15) . . ?
C78' C77' C73 113.7(15) . . ?
C80' C77' C73 112.2(13) . . ?
C79' C77' C73 106.8(14) . . ?
C77' C78' H78D 109.5 . . ?
C77' C78' H78E 109.5 . . ?
H78D C78' H78E 109.5 . . ?
C77' C78' H78F 109.5 . . ?
H78D C78' H78F 109.5 . . ?
H78E C78' H78F 109.5 . . ?
C77' C79' H79D 109.5 . . ?
C77' C79' H79E 109.5 . . ?
H79D C79' H79E 109.5 . . ?
C77' C79' H79F 109.5 . . ?
H79D C79' H79F 109.5 . . ?
H79E C79' H79F 109.5 . . ?
C77' C80' H80D 109.5 . . ?
C77' C80' H80E 109.5 . . ?
H80D C80' H80E 109.5 . . ?
C77' C80' H80F 109.5 . . ?
H80D C80' H80F 109.5 . . ?
H80E C80' H80F 109.5 . . ?
C73 C74 C75 124.2(5) . . ?
C73 C74 H74 117.9 . . ?
C75 C74 H74 117.9 . . ?
C74 C75 C76 116.5(5) . . ?
C74 C75 C81 122.7(6) . . ?
C76 C75 C81 119.9(7) . . ?
C74 C75 C81' 122.5(7) . . ?
C76 C75 C81' 120.1(7) . . ?
C83 C81 C82 109.6(11) . . ?
C83 C81 C84 111.6(11) . . ?
C82 C81 C84 105.2(10) . . ?
C83 C81 C75 108.3(10) . . ?
C82 C81 C75 112.2(8) . . ?
C84 C81 C75 109.9(9) . . ?
C81 C82 H82A 109.5 . . ?
C81 C82 H82B 109.5 . . ?
H82A C82 H82B 109.5 . . ?
C81 C82 H82C 109.5 . . ?
H82A C82 H82C 109.5 . . ?
H82B C82 H82C 109.5 . . ?
C81 C83 H83A 109.5 . . ?
C81 C83 H83B 109.5 . . ?
H83A C83 H83B 109.5 . . ?
C81 C83 H83C 109.5 . . ?
H83A C83 H83C 109.5 . . ?
H83B C83 H83C 109.5 . . ?
C81 C84 H84A 109.5 . . ?
C81 C84 H84B 109.5 . . ?
H84A C84 H84B 109.5 . . ?
C81 C84 H84C 109.5 . . ?
H84A C84 H84C 109.5 . . ?
H84B C84 H84C 109.5 . . ?
C83' C81' C84' 114.3(13) . . ?
C83' C81' C82' 105.5(13) . . ?
C84' C81' C82' 112.9(13) . . ?
C83' C81' C75 111.1(12) . . ?
C84' C81' C75 109.8(10) . . ?
C82' C81' C75 102.5(10) . . ?
C81' C82' H82D 109.5 . . ?
C81' C82' H82E 109.5 . . ?
H82D C82' H82E 109.5 . . ?
C81' C82' H82F 109.5 . . ?
H82D C82' H82F 109.5 . . ?
H82E C82' H82F 109.5 . . ?
C81' C83' H83D 109.5 . . ?
C81' C83' H83E 109.5 . . ?
H83D C83' H83E 109.5 . . ?
C81' C83' H83F 109.5 . . ?
H83D C83' H83F 109.5 . . ?
H83E C83' H83F 109.5 . . ?
C81' C84' H84D 109.5 . . ?
C81' C84' H84E 109.5 . . ?
H84D C84' H84E 109.5 . . ?
C81' C84' H84F 109.5 . . ?
H84D C84' H84F 109.5 . . ?
H84E C84' H84F 109.5 . . ?
C71 C76 C75 122.0(5) . . ?
C71 C76 H76 119.0 . . ?
C75 C76 H76 119.0 . . ?
C90 C85 C86 117.9(5) . . ?
C90 C85 C59 122.8(5) . . ?
C86 C85 C59 119.3(5) . . ?
C87 C86 C85 121.9(5) . . ?
C87 C86 H86 119.1 . . ?
C85 C86 H86 119.1 . . ?
C86 C87 C88 119.5(5) . . ?
C86 C87 H87 120.2 . . ?
C88 C87 H87 120.2 . . ?
C89 C88 C87 118.8(5) . . ?
C89 C88 C91 121.1(5) . . ?
C87 C88 C91 120.2(5) . . ?
C90 C89 C88 120.4(5) . . ?
C90 C89 H89 119.8 . . ?
C88 C89 H89 119.8 . . ?
C85 C90 C89 121.5(5) . . ?
C85 C90 H90 119.2 . . ?
C89 C90 H90 119.2 . . ?
N12 C91 C88 178.7(7) . . ?
N1 C92 C93 111.3(5) . . ?
N1 C92 H92 124.4 . . ?
C93 C92 H92 124.4 . . ?
C94 C93 C92 136.1(5) . . ?
C94 C93 C98 119.7(5) . . ?
C92 C93 C98 104.2(4) . . ?
C95 C94 C93 117.7(5) . . ?
C95 C94 H94 121.1 . . ?
C93 C94 H94 121.1 . . ?
C94 C95 C96 122.8(5) . . ?
C94 C95 H95 118.6 . . ?
C96 C95 H95 118.6 . . ?
C97 C96 C95 120.5(5) . . ?
C97 C96 C99 120.1(6) . . ?
C95 C96 C99 119.4(5) . . ?
C97 C96 C99' 120.1(6) . . ?
C95 C96 C99' 119.4(5) . . ?
C96 C99 S1 117.5(5) . . ?
C96 C99 H99A 107.9 . . ?
S1 C99 H99A 107.9 . . ?
C96 C99 H99B 107.9 . . ?
S1 C99 H99B 107.9 . . ?
H99A C99 H99B 107.2 . . ?
C99 S1 C100 100.4(7) . . ?
C101 C100 S1 107.5(8) . . ?
C101 C100 H10C 110.2 . . ?
S1 C100 H10C 110.2 . . ?
C101 C100 H10D 110.2 . . ?
S1 C100 H10D 110.2 . . ?
H10C C100 H10D 108.5 . . ?
C100 C101 H10E 109.5 . . ?
C100 C101 H10F 109.5 . . ?
H10E C101 H10F 109.5 . . ?
C100 C101 H10G 109.5 . . ?
H10E C101 H10G 109.5 . . ?
H10F C101 H10G 109.5 . . ?
C96 C99' S1' 111.9(5) . . ?
C96 C99' H99C 109.2 . . ?
S1' C99' H99C 109.2 . . ?
C96 C99' H99D 109.2 . . ?
S1' C99' H99D 109.2 . . ?
H99C C99' H99D 107.9 . . ?
C99' S1' C200 97.5(6) . . ?
C201 C200 S1' 91.8(13) . . ?
C201 C200 H20C 113.3 . . ?
S1' C200 H20C 113.3 . . ?
C201 C200 H20D 113.3 . . ?
S1' C200 H20D 113.3 . . ?
H20C C200 H20D 110.6 . . ?
C200 C201 H20E 109.5 . . ?
C200 C201 H20F 109.5 . . ?
H20E C201 H20F 109.5 . . ?
C200 C201 H20G 109.5 . . ?
H20E C201 H20G 109.5 . . ?
H20F C201 H20G 109.5 . . ?
C96 C97 C98 117.8(5) . . ?
C96 C97 H97 121.1 . . ?
C98 C97 H97 121.1 . . ?
N2 C98 C97 130.6(5) . . ?
N2 C98 C93 107.9(4) . . ?
C97 C98 C93 121.5(5) . . ?
N3 C102 C103 111.4(5) . . ?
N3 C102 H102 124.3 . . ?
C103 C102 H102 124.3 . . ?
C102 C103 C108 104.5(5) . . ?
C102 C103 C104 136.2(5) . . ?
C108 C103 C104 119.3(5) . . ?
C105 C104 C103 118.2(6) . . ?
C105 C104 H104 120.9 . . ?
C103 C104 H104 120.9 . . ?
C104 C105 C106 121.7(6) . . ?
C104 C105 H105 119.1 . . ?
C106 C105 H105 119.2 . . ?
C107 C106 C105 121.7(5) . . ?
C107 C106 C209 120.9(6) . . ?
C105 C106 C209 117.4(6) . . ?
C107 C106 C109 120.9(6) . . ?
C105 C106 C109 117.4(6) . . ?
C106 C107 C108 117.6(5) . . ?
C106 C107 H107 121.2 . . ?
C108 C107 H107 121.2 . . ?
N4 C108 C107 130.9(5) . . ?
N4 C108 C103 107.5(4) . . ?
C107 C108 C103 121.5(5) . . ?
C106 C109 S2 112.9(5) . . ?
C106 C109 H10H 109.0 . . ?
S2 C109 H10H 109.0 . . ?
C106 C109 H10I 109.0 . . ?
S2 C109 H10I 109.0 . . ?
H10H C109 H10I 107.8 . . ?
C109 S2 C110 101.4(4) . . ?
C111 C110 S2 115.0(8) . . ?
C111 C110 H11C 108.5 . . ?
S2 C110 H11C 108.5 . . ?
C111 C110 H11D 108.5 . . ?
S2 C110 H11D 108.5 . . ?
H11C C110 H11D 107.5 . . ?
C110 C111 H11E 109.5 . . ?
C110 C111 H11F 109.5 . . ?
H11E C111 H11F 109.5 . . ?
C110 C111 H11G 109.5 . . ?
H11E C111 H11G 109.5 . . ?
H11F C111 H11G 109.5 . . ?
C106 C209 S2' 111.1(7) . . ?
C106 C209 H20H 109.4 . . ?
S2' C209 H20H 109.4 . . ?
C106 C209 H20I 109.4 . . ?
S2' C209 H20I 109.4 . . ?
H20H C209 H20I 108.0 . . ?
C210 S2' C209 97.4(17) . . ?
C211 C210 S2' 114(3) . . ?
C211 C210 H21C 108.7 . . ?
S2' C210 H21C 108.7 . . ?
C211 C210 H21D 108.7 . . ?
S2' C210 H21D 108.7 . . ?
H21C C210 H21D 107.6 . . ?
C210 C211 H21E 109.5 . . ?
C210 C211 H21F 109.5 . . ?
H21E C211 H21F 109.5 . . ?
C210 C211 H21G 109.5 . . ?
H21E C211 H21G 109.5 . . ?
H21F C211 H21G 109.5 . . ?
N5 C112 C113 110.0(5) . . ?
N5 C112 H112 125.0 . . ?
C113 C112 H112 125.0 . . ?
C118 C113 C114 119.8(5) . . ?
C118 C113 C112 105.2(5) . . ?
C114 C113 C112 135.0(6) . . ?
C115 C114 C113 117.9(7) . . ?
C115 C114 H114 121.0 . . ?
C113 C114 H114 121.0 . . ?
C114 C115 C116 122.4(6) . . ?
C114 C115 H115 118.8 . . ?
C116 C115 H115 118.8 . . ?
C117 C116 C115 121.0(6) . . ?
C117 C116 C119 119.4(6) . . ?
C115 C116 C119 119.6(6) . . ?
C116 C117 C118 117.1(6) . . ?
C116 C117 H117 121.4 . . ?
C118 C117 H117 121.4 . . ?
N6 C118 C113 108.2(4) . . ?
N6 C118 C117 130.0(5) . . ?
C113 C118 C117 121.8(5) . . ?
C116 C119 S3 112.2(5) . . ?
C116 C119 H11H 109.2 . . ?
S3 C119 H11H 109.2 . . ?
C116 C119 H11I 109.2 . . ?
S3 C119 H11I 109.2 . . ?
H11H C119 H11I 107.9 . . ?
C119 S3 C120 102.6(5) . . ?
C121 C120 S3 110.0(9) . . ?
C121 C120 H12A 109.7 . . ?
S3 C120 H12A 109.7 . . ?
C121 C120 H12B 109.7 . . ?
S3 C120 H12B 109.7 . . ?
H12A C120 H12B 108.2 . . ?
C120 C121 H12C 109.5 . . ?
C120 C121 H12D 109.5 . . ?
H12C C121 H12D 109.5 . . ?
C120 C121 H12E 109.5 . . ?
H12C C121 H12E 109.5 . . ?
H12D C121 H12E 109.5 . . ?
C123 C122 C127 120.0 . . ?
C123 C122 H122 120.0 . . ?
C127 C122 H122 120.0 . . ?
C122 C123 C124 120.0 . . ?
C122 C123 H123 120.0 . . ?
C124 C123 H123 120.0 . . ?
C125 C124 C123 120.0 . . ?
C125 C124 H124 120.0 . . ?
C123 C124 H124 120.0 . . ?
C124 C125 C126 120.0 . . ?
C124 C125 H125 120.0 . . ?
C126 C125 H125 120.0 . . ?
C127 C126 C125 120.0 . . ?
C127 C126 H126 120.0 . . ?
C125 C126 H126 120.0 . . ?
C126 C127 C122 120.0 . . ?
C126 C127 H127 120.0 . . ?
C122 C127 H127 120.0 . . ?
C223 C222 C227 120.0 . . ?
C223 C222 H222 120.0 . . ?
C227 C222 H222 120.0 . . ?
C224 C223 C222 120.0 . . ?
C224 C223 H223 120.0 . . ?
C222 C223 H223 120.0 . . ?
C223 C224 C225 120.0 . . ?
C223 C224 H224 120.0 . . ?
C225 C224 H224 120.0 . . ?
C226 C225 C224 120.0 . . ?
C226 C225 H225 120.0 . . ?
C224 C225 H225 120.0 . . ?
C227 C226 C225 120.0 . . ?
C227 C226 H226 120.0 . . ?
C225 C226 H226 120.0 . . ?
C226 C227 C222 120.0 . . ?
C226 C227 H227 120.0 . . ?
C222 C227 H227 120.0 . . ?

loop_
_geom_bond_atom_site_label_1
_geom_bond_atom_site_label_2
_geom_bond_distance
_geom_bond_site_symmetry_2
_geom_bond_publ_flag
Ru1 N3 2.118(4) . ?
Ru1 N1 2.130(4) . ?
Ru1 N5 2.143(4) . ?
Ru1 C1 2.161(4) . ?
Ru1 C3 2.162(4) . ?
Ru1 C5 2.165(5) . ?
Ru1 C2 2.165(4) . ?
Ru1 C4 2.169(5) . ?
Ni1 N9 1.931(4) . ?
Ni1 N8 1.932(4) . ?
Ni1 N7 1.937(4) . ?
Ni1 N10 1.946(4) . ?
Br1 C9 1.894(6) . ?
Br2 C15 1.885(7) . ?
Br3 C21 1.899(5) . ?
Br4 C27 1.897(6) . ?
B1 N2 1.521(7) . ?
B1 N4 1.535(7) . ?
B1 N6 1.541(7) . ?
B1 H1 1.20(5) . ?
N1 C92 1.329(6) . ?
N1 N2 1.386(5) . ?
N2 C98 1.359(6) . ?
N3 C102 1.314(6) . ?
N3 N4 1.381(5) . ?
N4 C108 1.358(6) . ?
N5 C112 1.327(6) . ?
N5 N6 1.379(5) . ?
N6 C118 1.374(6) . ?
N7 C48 1.381(6) . ?
N7 C45 1.395(5) . ?
N8 C50 1.383(6) . ?
N8 C53 1.400(5) . ?
N9 C58 1.383(6) . ?
N9 C55 1.385(6) . ?
N10 C63 1.381(6) . ?
N10 C60 1.392(6) . ?
N11 C70 1.124(7) . ?
N12 C91 1.129(7) . ?
C1 C2 1.443(6) . ?
C1 C5 1.451(6) . ?
C1 C6 1.494(6) . ?
C2 C3 1.446(7) . ?
C2 C12 1.478(6) . ?
C3 C4 1.444(6) . ?
C3 C18 1.492(6) . ?
C4 C5 1.418(6) . ?
C4 C24 1.504(7) . ?
C5 C30 1.495(6) . ?
C6 C11 1.367(6) . ?
C6 C7 1.394(7) . ?
C7 C8 1.382(8) . ?
C7 H7 0.9500 . ?
C8 C9 1.380(8) . ?
C8 H8 0.9500 . ?
C9 C10 1.367(8) . ?
C10 C11 1.379(7) . ?
C10 H10 0.9500 . ?
C11 H11 0.9500 . ?
C12 C17 1.389(7) . ?
C12 C13 1.399(7) . ?
C13 C14 1.378(8) . ?
C13 H13 0.9500 . ?
C14 C15 1.367(9) . ?
C14 H14 0.9500 . ?
C15 C16 1.365(9) . ?
C16 C17 1.402(8) . ?
C16 H16 0.9500 . ?
C17 H17 0.9500 . ?
C18 C19 1.389(7) . ?
C18 C23 1.391(7) . ?
C19 C20 1.394(7) . ?
C19 H19 0.9500 . ?
C20 C21 1.357(7) . ?
C20 H20 0.9500 . ?
C21 C22 1.377(8) . ?
C22 C23 1.390(7) . ?
C22 H22 0.9500 . ?
C23 H23 0.9500 . ?
C24 C29 1.379(6) . ?
C24 C25 1.398(7) . ?
C25 C26 1.382(8) . ?
C25 H25 0.9500 . ?
C26 C27 1.355(8) . ?
C26 H26 0.9500 . ?
C27 C28 1.378(8) . ?
C28 C29 1.386(7) . ?
C28 H28 0.9500 . ?
C29 H29 0.9500 . ?
C30 C31 1.361(7) . ?
C30 C35 1.387(6) . ?
C31 C32 1.393(7) . ?
C31 H31 0.9500 . ?
C32 C33 1.389(7) . ?
C32 H32 0.9500 . ?
C33 C34 1.385(7) . ?
C33 C36 1.446(7) . ?
C34 C35 1.370(7) . ?
C34 H34 0.9500 . ?
C35 H35 0.9500 . ?
C36 C37 1.193(7) . ?
C37 C38 1.429(7) . ?
C38 C43 1.370(7) . ?
C38 C39 1.395(7) . ?
C39 C40 1.386(7) . ?
C39 H39 0.9500 . ?
C40 C41 1.397(7) . ?
C40 H40 0.9500 . ?
C41 C42 1.364(7) . ?
C41 C44 1.502(6) . ?
C42 C43 1.393(7) . ?
C42 H42 0.9500 . ?
C43 H43 0.9500 . ?
C44 C45 1.368(6) . ?
C44 C63 1.390(6) . ?
C45 C46 1.419(6) . ?
C46 C47 1.338(6) . ?
C46 H46 0.9500 . ?
C47 C48 1.446(6) . ?
C47 H47 0.9500 . ?
C48 C49 1.384(6) . ?
C49 C50 1.385(6) . ?
C49 C64 1.484(6) . ?
C50 C51 1.432(6) . ?
C51 C52 1.348(6) . ?
C51 H51 0.9500 . ?
C52 C53 1.421(6) . ?
C52 H52 0.9500 . ?
C53 C54 1.382(6) . ?
C54 C55 1.377(6) . ?
C54 C71 1.496(6) . ?
C55 C56 1.430(7) . ?
C56 C57 1.342(7) . ?
C56 H56 0.9500 . ?
C57 C58 1.426(7) . ?
C57 H57 0.9500 . ?
C58 C59 1.393(7) . ?
C59 C60 1.380(6) . ?
C59 C85 1.487(7) . ?
C60 C61 1.438(6) . ?
C61 C62 1.345(7) . ?
C61 H61 0.9500 . ?
C62 C63 1.440(6) . ?
C62 H62 0.9500 . ?
C64 C69 1.386(6) . ?
C64 C65 1.404(7) . ?
C65 C66 1.385(7) . ?
C65 H65 0.9500 . ?
C66 C67 1.384(7) . ?
C66 H66 0.9500 . ?
C67 C68 1.390(7) . ?
C67 C70 1.440(8) . ?
C68 C69 1.390(7) . ?
C68 H68 0.9500 . ?
C69 H69 0.9500 . ?
C71 C76 1.378(7) . ?
C71 C72 1.380(7) . ?
C72 C73 1.391(7) . ?
C72 H72 0.9500 . ?
C73 C74 1.377(8) . ?
C73 C77 1.538(10) . ?
C73 C77' 1.553(16) . ?
C77 C79 1.522(11) . ?
C77 C78 1.538(11) . ?
C77 C80 1.540(11) . ?
C78 H78A 0.9800 . ?
C78 H78B 0.9800 . ?
C78 H78C 0.9800 . ?
C79 H79A 0.9800 . ?
C79 H79B 0.9800 . ?
C79 H79C 0.9800 . ?
C80 H80A 0.9800 . ?
C80 H80B 0.9800 . ?
C80 H80C 0.9800 . ?
C77' C78' 1.538(14) . ?
C77' C80' 1.540(14) . ?
C77' C79' 1.544(14) . ?
C78' H78D 0.9800 . ?
C78' H78E 0.9800 . ?
C78' H78F 0.9800 . ?
C79' H79D 0.9800 . ?
C79' H79E 0.9800 . ?
C79' H79F 0.9800 . ?
C80' H80D 0.9800 . ?
C80' H80E 0.9800 . ?
C80' H80F 0.9800 . ?
C74 C75 1.380(8) . ?
C74 H74 0.9500 . ?
C75 C76 1.390(7) . ?
C75 C81 1.562(12) . ?
C75 C81' 1.576(14) . ?
C81 C83 1.537(12) . ?
C81 C82 1.549(12) . ?
C81 C84 1.555(11) . ?
C82 H82A 0.9800 . ?
C82 H82B 0.9800 . ?
C82 H82C 0.9800 . ?
C83 H83A 0.9800 . ?
C83 H83B 0.9800 . ?
C83 H83C 0.9800 . ?
C84 H84A 0.9800 . ?
C84 H84B 0.9800 . ?
C84 H84C 0.9800 . ?
C81' C83' 1.547(13) . ?
C81' C84' 1.548(13) . ?
C81' C82' 1.553(13) . ?
C82' H82D 0.9800 . ?
C82' H82E 0.9800 . ?
C82' H82F 0.9800 . ?
C83' H83D 0.9800 . ?
C83' H83E 0.9800 . ?
C83' H83F 0.9800 . ?
C84' H84D 0.9800 . ?
C84' H84E 0.9800 . ?
C84' H84F 0.9800 . ?
C76 H76 0.9500 . ?
C85 C90 1.368(7) . ?
C85 C86 1.375(7) . ?
C86 C87 1.374(8) . ?
C86 H86 0.9500 . ?
C87 C88 1.388(8) . ?
C87 H87 0.9500 . ?
C88 C89 1.378(7) . ?
C88 C91 1.436(8) . ?
C89 C90 1.372(7) . ?
C89 H89 0.9500 . ?
C90 H90 0.9500 . ?
C92 C93 1.406(7) . ?
C92 H92 0.9500 . ?
C93 C94 1.403(7) . ?
C93 C98 1.420(7) . ?
C94 C95 1.373(7) . ?
C94 H94 0.9500 . ?
C95 C96 1.401(8) . ?
C95 H95 0.9500 . ?
C96 C97 1.380(7) . ?
C96 C99 1.495(7) . ?
C96 C99' 1.495(7) . ?
C99 S1 1.801(7) . ?
C99 H99A 0.9900 . ?
C99 H99B 0.9900 . ?
S1 C100 1.819(9) . ?
C100 C101 1.492(9) . ?
C100 H10C 0.9900 . ?
C100 H10D 0.9900 . ?
C101 H10E 0.9800 . ?
C101 H10F 0.9800 . ?
C101 H10G 0.9800 . ?
C99' S1' 1.836(8) . ?
C99' H99C 0.9900 . ?
C99' H99D 0.9900 . ?
S1' C200 1.932(15) . ?
C200 C201 1.519(18) . ?
C200 H20C 0.9900 . ?
C200 H20D 0.9900 . ?
C201 H20E 0.9800 . ?
C201 H20F 0.9800 . ?
C201 H20G 0.9800 . ?
C97 C98 1.401(6) . ?
C97 H97 0.9500 . ?
C102 C103 1.396(7) . ?
C102 H102 0.9500 . ?
C103 C108 1.413(7) . ?
C103 C104 1.434(8) . ?
C104 C105 1.357(8) . ?
C104 H104 0.9500 . ?
C105 C106 1.404(8) . ?
C105 H105 0.9500 . ?
C106 C107 1.383(8) . ?
C106 C209 1.538(8) . ?
C106 C109 1.538(8) . ?
C107 C108 1.395(7) . ?
C107 H107 0.9500 . ?
C109 S2 1.797(7) . ?
C109 H10H 0.9900 . ?
C109 H10I 0.9900 . ?
S2 C110 1.816(10) . ?
C110 C111 1.424(13) . ?
C110 H11C 0.9900 . ?
C110 H11D 0.9900 . ?
C111 H11E 0.9800 . ?
C111 H11F 0.9800 . ?
C111 H11G 0.9800 . ?
C209 S2' 1.902(15) . ?
C209 H20H 0.9900 . ?
C209 H20I 0.9900 . ?
S2' C210 1.83(2) . ?
C210 C211 1.43(2) . ?
C210 H21C 0.9900 . ?
C210 H21D 0.9900 . ?
C211 H21E 0.9800 . ?
C211 H21F 0.9800 . ?
C211 H21G 0.9800 . ?
C112 C113 1.417(7) . ?
C112 H112 0.9500 . ?
C113 C118 1.388(8) . ?
C113 C114 1.412(8) . ?
C114 C115 1.365(9) . ?
C114 H114 0.9500 . ?
C115 C116 1.391(9) . ?
C115 H115 0.9500 . ?
C116 C117 1.381(8) . ?
C116 C119 1.518(8) . ?
C117 C118 1.409(7) . ?
C117 H117 0.9500 . ?
C119 S3 1.794(7) . ?
C119 H11H 0.9900 . ?
C119 H11I 0.9900 . ?
S3 C120 1.854(10) . ?
C120 C121 1.482(13) . ?
C120 H12A 0.9900 . ?
C120 H12B 0.9900 . ?
C121 H12C 0.9800 . ?
C121 H12D 0.9800 . ?
C121 H12E 0.9800 . ?
C122 C123 1.3900 . ?
C122 C127 1.3900 . ?
C122 H122 0.9500 . ?
C123 C124 1.3900 . ?
C123 H123 0.9500 . ?
C124 C125 1.3900 . ?
C124 H124 0.9500 . ?
C125 C126 1.3900 . ?
C125 H125 0.9500 . ?
C126 C127 1.3900 . ?
C126 H126 0.9500 . ?
C127 H127 0.9500 . ?
C222 C223 1.3900 . ?
C222 C227 1.3900 . ?
C222 H222 0.9500 . ?
C223 C224 1.3900 . ?
C223 H223 0.9500 . ?
C224 C225 1.3900 . ?
C224 H224 0.9500 . ?
C225 C226 1.3900 . ?
C225 H225 0.9500 . ?
C226 C227 1.3900 . ?
C226 H226 0.9500 . ?
C227 H227 0.9500 . ?
